data_1574581
loop_
_publ_author_name
'Varghese, Eldhose V.'
'Liu, Yi-Hung'
'Chen, Hsing-Yin'
'Li, Chien-Hung'
'Chen, Chia-Hsiang'

_publ_section_title
;
 Rhenium coordination-induced conformational modulation in nitrogen-doped
 nanographene
;
_journal_issue 22
_journal_name_full 'Chemical Science'
_journal_page_first 9966
_journal_page_last 9977
_journal_paper_doi 10.1039/D5SC02827B
_journal_volume 16
_journal_year 2025
_chemical_formula_sum 'C91 H72 Cl N8 O3 Re'
_chemical_formula_weight 1547.21
_space_group_crystal_system triclinic
_space_group_IT_number 2
_space_group_name_Hall '-P 1'
_space_group_name_H-M_alt 'P -1'
_atom_sites_solution_hydrogens mixed
_audit_creation_method SHELXL-2019/3
_audit_update_record
;
2025-02-11 deposited with the CCDC.	2025-04-28 downloaded from the CCDC.
;
_cell_angle_alpha 83.5455(17)
_cell_angle_beta 74.0558(17)
_cell_angle_gamma 79.7460(17)
_cell_formula_units_Z 4
_cell_length_a 20.0184(6)
_cell_length_b 21.3728(7)
_cell_length_c 22.6375(8)
_cell_measurement_reflns_used 9814
_cell_measurement_temperature 100(2)
_cell_measurement_theta_max 74.89
_cell_measurement_theta_min 2.32
_cell_volume 9143.4(5)
_computing_cell_refinement 'SAINT V8.40B (Bruker AXS LLC, 2019)'
_computing_data_collection 'Bruker APEX4'
_computing_data_reduction 'SAINT V8.40B (Bruker AXS LLC, 2019)'
_computing_molecular_graphics 'Bruker SHELXTL'
_computing_publication_material 'Bruker SHELXTL'
_computing_structure_refinement 'SHELXL-2019/2 (Sheldrick, 2019)'
_computing_structure_solution 'SHELXT 2018/2 (Sheldrick, 2018)'
_diffrn_ambient_temperature 100(2)
_diffrn_measured_fraction_theta_full 0.976
_diffrn_measured_fraction_theta_max 0.909
_diffrn_measurement_device_type 'Bruker AXS D8 VENTURE, PhotonIII_C28'
_diffrn_measurement_method '\w and \f scans'
_diffrn_radiation_type CuK\a
_diffrn_radiation_wavelength 1.54178
_diffrn_reflns_av_unetI/netI 0.1329
_diffrn_reflns_Laue_measured_fraction_full 0.976
_diffrn_reflns_Laue_measured_fraction_max 0.909
_diffrn_reflns_limit_h_max 25
_diffrn_reflns_limit_h_min -25
_diffrn_reflns_limit_k_max 27
_diffrn_reflns_limit_k_min -26
_diffrn_reflns_limit_l_max 27
_diffrn_reflns_limit_l_min -26
_diffrn_reflns_number 65624
_diffrn_reflns_point_group_measured_fraction_full 0.976
_diffrn_reflns_point_group_measured_fraction_max 0.909
_diffrn_reflns_theta_full 67.679
_diffrn_reflns_theta_max 79.791
_diffrn_reflns_theta_min 2.034
_diffrn_source 'I-mu-S microfocus sealed tube'
_exptl_absorpt_coefficient_mu 3.236
_exptl_absorpt_correction_T_max 1.000000
_exptl_absorpt_correction_T_min 0.721197
_exptl_absorpt_correction_type multi-scan
_exptl_absorpt_process_details
; 
SADABS 2016/2: Krause, L., Herbst-Irmer, R., Sheldrick, G. M., Stalke, D. (2015). 
"Comparison of silver and molybdenum microfocus X-ray sources for 
single-crystal structure determination" 
J. Appl. Cryst. 48, 3-10. 
doi:10.1107/S1600576714022985 
;
_exptl_crystal_colour black
_exptl_crystal_density_diffrn 1.124
_exptl_crystal_description plate
_exptl_crystal_F_000 3160
_exptl_crystal_size_max 0.100
_exptl_crystal_size_mid 0.050
_exptl_crystal_size_min 0.010
_refine_diff_density_max 1.898
_refine_diff_density_min -1.623
_refine_diff_density_rms 0.119
_refine_ls_extinction_method none
_refine_ls_goodness_of_fit_ref 0.868
_refine_ls_hydrogen_treatment constr
_refine_ls_matrix_type full
_refine_ls_number_parameters 1994
_refine_ls_number_reflns 65624
_refine_ls_number_restraints 349
_refine_ls_restrained_S_all 0.872
_refine_ls_R_factor_all 0.1458
_refine_ls_R_factor_gt 0.0761
_refine_ls_shift/su_max 0.001
_refine_ls_shift/su_mean 0.000
_refine_ls_structure_factor_coef Fsqd
_refine_ls_weighting_details 'w=1/[\s^2^(Fo^2^)+(0.2000P)^2^] where P=(Fo^2^+2Fc^2^)/3'
_refine_ls_weighting_scheme calc
_refine_ls_wR_factor_gt 0.2091
_refine_ls_wR_factor_ref 0.2756
_reflns_Friedel_coverage 0.000
_reflns_number_gt 37502
_reflns_number_total 65624
_reflns_threshold_expression 'I > 2\s(I)'
_cod_data_source_file d5sc02827b2.cif
_cod_data_source_block ic21912_tw_sq
_cod_depositor_comments
;
The following automatic conversions were performed:

data item '_exptl_absorpt_correction_type' value 'Multi-Scan' was
changed to 'multi-scan' in accordance with the
/home/data/users/saulius/crontab/automatic-downloads/rss-feeds/RSC/lib/dictionaries/cif_core.dic
dictionary named 'cif_core.dic' version 2.4.2 last updated on
2011-04-26.

Automatic conversion script
Id: cif_fix_values 8170 2020-07-09 18:12:32Z antanas 

 Adding full bibliography for 1574581--1574582.cif.
;
_cod_database_code 1574581
_shelx_shelxl_version_number 2019/3
_shelx_space_group_comment
; 
The symmetry employed for this shelxl refinement is uniquely defined 
by the following loop, which should always be used as a source of 
symmetry information in preference to the above space-group names. 
They are only intended as comments. 
;
_shelx_estimated_absorpt_t_min 0.738
_shelx_estimated_absorpt_t_max 0.968

loop_
_space_group_symop_operation_xyz
'x, y, z'
'-x, -y, -z'

loop_
_atom_site_label
_atom_site_type_symbol
_atom_site_fract_x
_atom_site_fract_y
_atom_site_fract_z
_atom_site_U_iso_or_equiv
_atom_site_adp_type
_atom_site_occupancy
_atom_site_site_symmetry_order
_atom_site_calc_flag
_atom_site_refinement_flags_posn
_atom_site_refinement_flags_adp
_atom_site_refinement_flags_occupancy
_atom_site_disorder_assembly
_atom_site_disorder_group
Re1 Re 0.05322(2) 0.12195(2) 0.00417(2) 0.03974(15) Uani 1 1 d D . . . .
Cl1 Cl 0.0710(3) 0.1511(2) 0.1018(2) 0.0623(16) Uani 0.763(10) 1 d D U P A 1
O3 O 0.0181(7) 0.0989(5) -0.1158(6) 0.064(3) Uani 0.763(10) 1 d D U P A 1
C67 C 0.0297(11) 0.1080(8) -0.0708(7) 0.050(3) Uani 0.763(10) 1 d D U P A 1
Cl1' Cl -0.0022(8) 0.1103(7) -0.0782(7) 0.044(3) Uani 0.237(10) 1 d D U P A 2
O3' O 0.111(2) 0.1302(19) 0.1157(15) 0.057(5) Uani 0.237(10) 1 d D U P A 2
C67' C 0.083(3) 0.128(3) 0.078(2) 0.052(5) Uani 0.237(10) 1 d D U P A 2
O1 O 0.1276(5) -0.0160(4) 0.0151(5) 0.074(3) Uani 1 1 d . . . . .
C65 C 0.0990(5) 0.0373(5) 0.0110(6) 0.046(3) Uani 1 1 d . . . . .
O2 O 0.1956(5) 0.1512(5) -0.0774(5) 0.084(3) Uani 1 1 d . . . . .
C66 C 0.1408(6) 0.1419(6) -0.0474(6) 0.057(3) Uani 1 1 d . . . . .
N1 N -0.0496(4) 0.1048(4) 0.0616(4) 0.039(2) Uani 1 1 d . . . . .
N2 N -0.1346(5) 0.0453(4) 0.1269(4) 0.041(2) Uani 1 1 d . . . . .
N3 N -0.0107(4) 0.2171(4) 0.0062(4) 0.038(2) Uani 1 1 d . . . . .
N4 N -0.0361(4) 0.3305(4) -0.0087(4) 0.035(2) Uani 1 1 d . . . . .
N5 N -0.8581(5) 0.4754(5) 0.3322(4) 0.044(2) Uani 1 1 d . . . . .
N6 N -0.8341(4) 0.3706(4) 0.3808(4) 0.042(2) Uani 1 1 d . . . . .
N7 N -0.7788(5) 0.6162(5) 0.4186(4) 0.047(2) Uani 1 1 d . . . . .
N8 N -0.6863(5) 0.6710(4) 0.3580(4) 0.047(2) Uani 1 1 d . . . . .
C1 C -0.0719(6) 0.0517(5) 0.0925(6) 0.046(3) Uani 1 1 d . . . . .
H1 H -0.037810 0.014276 0.088837 0.055 Uiso 1 1 calc R U . . .
C2 C -0.0995(5) 0.1577(4) 0.0670(5) 0.034(2) Uani 1 1 d . . . . .
C3 C -0.0790(5) 0.2174(4) 0.0382(4) 0.031(2) Uani 1 1 d . . . . .
C4 C 0.0059(5) 0.2744(5) -0.0154(5) 0.041(3) Uani 1 1 d . . . . .
H4 H 0.053279 0.275532 -0.038170 0.049 Uiso 1 1 calc R U . . .
C5 C -0.1035(5) 0.3309(5) 0.0246(5) 0.035(2) Uani 1 1 d . . . . .
C6 C -0.1283(5) 0.2735(4) 0.0481(5) 0.031(2) Uani 1 1 d . . . . .
C7 C -0.1978(5) 0.2713(4) 0.0840(5) 0.030(2) Uani 1 1 d . . . . .
C8 C -0.2179(5) 0.2125(4) 0.1112(5) 0.031(2) Uani 1 1 d . . . . .
C9 C -0.1689(5) 0.1567(5) 0.1026(5) 0.035(2) Uani 1 1 d . . . . .
C10 C -0.1853(5) 0.0975(5) 0.1326(5) 0.039(2) Uani 1 1 d . . . . .
C11 C -0.2546(5) 0.0941(5) 0.1724(5) 0.040(2) Uani 1 1 d . . . . .
C12 C -0.3048(5) 0.1505(5) 0.1781(5) 0.033(2) Uani 1 1 d . . . . .
C13 C -0.2864(5) 0.2110(5) 0.1500(5) 0.036(2) Uani 1 1 d . . . . .
C14 C -0.3323(5) 0.2674(4) 0.1645(4) 0.027(2) Uani 1 1 d . . . . .
C15 C -0.3121(5) 0.3274(5) 0.1379(5) 0.030(2) Uani 1 1 d . . . . .
C16 C -0.2441(5) 0.3285(4) 0.0964(4) 0.029(2) Uani 1 1 d . . . . .
C17 C -0.2216(5) 0.3882(4) 0.0713(5) 0.028(2) Uani 1 1 d . . . . .
C18 C -0.1513(5) 0.3902(4) 0.0366(4) 0.026(2) Uani 1 1 d . . . . .
C19 C -0.1286(5) 0.4497(5) 0.0185(5) 0.034(2) Uani 1 1 d . . . . .
H19 H -0.081873 0.451220 -0.005890 0.041 Uiso 1 1 calc R U . . .
C20 C -0.1722(5) 0.5058(4) 0.0351(4) 0.029(2) Uani 1 1 d . . . . .
C21 C -0.2419(5) 0.5033(4) 0.0662(5) 0.030(2) Uani 1 1 d . . . . .
H21 H -0.272291 0.542156 0.076962 0.036 Uiso 1 1 calc R U . . .
C22 C -0.2695(5) 0.4460(4) 0.0824(5) 0.030(2) Uani 1 1 d . . . . .
C23 C -0.3433(5) 0.4440(4) 0.1155(5) 0.031(2) Uani 1 1 d . . . . .
C24 C -0.3588(5) 0.3855(4) 0.1497(4) 0.029(2) Uani 1 1 d . . . . .
C25 C -0.4236(5) 0.3839(4) 0.1958(5) 0.030(2) Uani 1 1 d . . . . .
C26 C -0.4447(5) 0.3243(5) 0.2228(5) 0.031(2) Uani 1 1 d . . . . .
C27 C -0.4019(5) 0.2658(4) 0.2042(5) 0.030(2) Uani 1 1 d . . . . .
C28 C -0.4263(5) 0.2054(4) 0.2228(5) 0.032(2) Uani 1 1 d . . . . .
C29 C -0.3746(5) 0.1494(4) 0.2174(6) 0.038(3) Uani 1 1 d . . . . .
C30 C -0.3854(6) 0.0928(5) 0.2552(5) 0.041(3) Uani 1 1 d . . . . .
H30 H -0.428453 0.092873 0.286279 0.049 Uiso 1 1 calc R U . . .
C31 C -0.3371(6) 0.0375(5) 0.2496(5) 0.040(2) Uani 1 1 d . . . . .
C32 C -0.2721(6) 0.0387(5) 0.2073(5) 0.041(3) Uani 1 1 d . . . . .
H32 H -0.238782 0.000736 0.202106 0.049 Uiso 1 1 calc R U . . .
C33 C -0.4007(5) 0.4950(4) 0.1189(4) 0.030(2) Uani 1 1 d . . . . .
C34 C -0.4579(5) 0.4931(4) 0.1695(4) 0.029(2) Uani 1 1 d . . . . .
H34 H -0.492721 0.529978 0.175991 0.035 Uiso 1 1 calc R U . . .
C35 C -0.4679(5) 0.4402(4) 0.2121(4) 0.028(2) Uani 1 1 d . . . . .
C36 C -0.5277(5) 0.4404(5) 0.2657(4) 0.033(2) Uani 1 1 d . . . . .
C37 C -0.5515(5) 0.3810(4) 0.2891(5) 0.031(2) Uani 1 1 d . . . . .
C38 C -0.5121(5) 0.3229(4) 0.2625(4) 0.0253(19) Uani 1 1 d . . . . .
C39 C -0.5396(5) 0.2656(5) 0.2668(5) 0.034(2) Uani 1 1 d . . . . .
H39 H -0.588201 0.266399 0.286396 0.041 Uiso 1 1 calc R U . . .
C40 C -0.5015(5) 0.2084(4) 0.2449(4) 0.030(2) Uani 1 1 d . . . . .
C41 C -0.4729(6) 0.6681(5) 0.2747(5) 0.041(2) Uani 1 1 d . . . . .
C42 C -0.4308(6) 0.6075(5) 0.2671(5) 0.039(2) Uani 1 1 d . . . . .
H42 H -0.381096 0.604640 0.255707 0.047 Uiso 1 1 calc R U . . .
C43 C -0.4601(5) 0.5528(5) 0.2757(5) 0.033(2) Uani 1 1 d . . . . .
H43 H -0.430239 0.512776 0.271064 0.040 Uiso 1 1 calc R U . . .
C44 C -0.5330(5) 0.5546(4) 0.2913(4) 0.030(2) Uani 1 1 d . . . . .
C45 C -0.5743(5) 0.6132(5) 0.3060(5) 0.038(2) Uani 1 1 d . . . . .
C46 C -0.5438(6) 0.6694(5) 0.2959(5) 0.043(3) Uani 1 1 d . . . . .
H46 H -0.573394 0.709094 0.304170 0.052 Uiso 1 1 calc R U . . .
C47 C -0.6483(6) 0.6151(5) 0.3370(5) 0.037(2) Uani 1 1 d . . . . .
C48 C -0.7504(6) 0.6680(6) 0.3947(5) 0.048(3) Uani 1 1 d . . . . .
H48 H -0.779215 0.707701 0.405068 0.058 Uiso 1 1 calc R U . . .
C49 C -0.7410(5) 0.5632(5) 0.3972(5) 0.037(2) Uani 1 1 d . . . . .
H49 H -0.758326 0.524749 0.414367 0.045 Uiso 1 1 calc R U . . .
C50 C -0.6764(5) 0.5577(5) 0.3506(5) 0.032(2) Uani 1 1 d . . . . .
C51 C -0.6380(6) 0.4999(5) 0.3244(5) 0.036(2) Uani 1 1 d . . . . .
C52 C -0.5669(5) 0.4979(4) 0.2934(4) 0.028(2) Uani 1 1 d . . . . .
C53 C -0.7659(5) 0.3785(5) 0.3718(4) 0.035(2) Uani 1 1 d . . . . .
C54 C -0.8761(6) 0.4184(6) 0.3607(5) 0.042(3) Uani 1 1 d . . . . .
H54 H -0.923496 0.412666 0.366674 0.051 Uiso 1 1 calc R U . . .
C55 C -0.7912(5) 0.4824(5) 0.3262(5) 0.036(2) Uani 1 1 d . . . . .
H55 H -0.776245 0.521138 0.306976 0.043 Uiso 1 1 calc R U . . .
C56 C -0.7416(5) 0.4354(5) 0.3468(4) 0.032(2) Uani 1 1 d . . . . .
C57 C -0.6679(5) 0.4400(4) 0.3355(5) 0.031(2) Uani 1 1 d . . . . .
C58 C -0.6207(5) 0.3833(5) 0.3318(5) 0.033(2) Uani 1 1 d . . . . .
C59 C -0.6461(5) 0.3289(5) 0.3725(4) 0.032(2) Uani 1 1 d . . . . .
C60 C -0.6014(6) 0.2819(5) 0.3972(5) 0.038(2) Uani 1 1 d . . . . .
H60 H -0.552099 0.282430 0.384303 0.045 Uiso 1 1 calc R U . . .
C61 C -0.6272(6) 0.2347(5) 0.4403(5) 0.044(3) Uani 1 1 d . . . . .
H61 H -0.595585 0.204892 0.457916 0.053 Uiso 1 1 calc R U . . .
C62 C -0.6994(6) 0.2301(6) 0.4583(5) 0.047(3) Uani 1 1 d . . . . .
C63 C -0.7445(6) 0.2773(5) 0.4360(5) 0.039(3) Uani 1 1 d . . . . .
H63 H -0.793646 0.276410 0.449280 0.047 Uiso 1 1 calc R U . . .
C64 C -0.7191(6) 0.3272(5) 0.3938(5) 0.035(2) Uani 1 1 d . . . . .
C68 C -0.1412(5) 0.5689(5) 0.0234(5) 0.034(2) Uani 1 1 d . . . . .
C69 C -0.1992(5) 0.6280(5) 0.0280(6) 0.042(3) Uani 1 1 d . . . . .
H69A H -0.226961 0.625911 -0.001108 0.063 Uiso 1 1 calc R U . . .
H69B H -0.177383 0.666731 0.017968 0.063 Uiso 1 1 calc R U . . .
H69C H -0.229932 0.628690 0.069934 0.063 Uiso 1 1 calc R U . . .
C70 C -0.0902(7) 0.5728(5) -0.0417(5) 0.044(3) Uani 1 1 d . . . . .
H70A H -0.051821 0.536729 -0.045284 0.067 Uiso 1 1 calc R U . . .
H70B H -0.070925 0.612781 -0.048269 0.067 Uiso 1 1 calc R U . . .
H70C H -0.115699 0.571268 -0.072671 0.067 Uiso 1 1 calc R U . . .
C71 C -0.1023(6) 0.5700(5) 0.0718(5) 0.040(2) Uani 1 1 d . . . . .
H71A H -0.135359 0.569456 0.112713 0.059 Uiso 1 1 calc R U . . .
H71B H -0.080554 0.608737 0.064586 0.059 Uiso 1 1 calc R U . . .
H71C H -0.065699 0.532493 0.069392 0.059 Uiso 1 1 calc R U . . .
C72 C -0.3550(6) -0.0206(5) 0.2929(6) 0.051(3) Uani 1 1 d . . . . .
C73 C -0.3633(10) -0.0053(7) 0.3585(7) 0.087(5) Uani 1 1 d . . . . .
H73A H -0.317782 0.001077 0.363176 0.131 Uiso 1 1 calc R U . . .
H73B H -0.379973 -0.040818 0.386785 0.131 Uiso 1 1 calc R U . . .
H73C H -0.397384 0.033536 0.367930 0.131 Uiso 1 1 calc R U . . .
C74 C -0.4258(8) -0.0378(7) 0.2883(9) 0.085(5) Uani 1 1 d . . . . .
H74A H -0.463059 -0.001164 0.298501 0.128 Uiso 1 1 calc R U . . .
H74B H -0.437885 -0.074261 0.317142 0.128 Uiso 1 1 calc R U . . .
H74C H -0.420899 -0.048688 0.246218 0.128 Uiso 1 1 calc R U . . .
C75 C -0.2997(9) -0.0801(6) 0.2756(8) 0.098(6) Uani 1 1 d . . . . .
H75A H -0.296982 -0.090334 0.233816 0.147 Uiso 1 1 calc R U . . .
H75B H -0.313190 -0.116168 0.304662 0.147 Uiso 1 1 calc R U . . .
H75C H -0.253753 -0.071820 0.277459 0.147 Uiso 1 1 calc R U . . .
C76 C -0.4121(5) 0.5474(5) 0.0677(5) 0.032(2) Uani 1 1 d . . . . .
C77 C -0.3627(5) 0.5330(5) 0.0036(5) 0.038(2) Uani 1 1 d . . . . .
H77A H -0.315206 0.540168 0.002129 0.057 Uiso 1 1 calc R U . . .
H77B H -0.380037 0.561158 -0.028001 0.057 Uiso 1 1 calc R U . . .
H77C H -0.361372 0.488504 -0.004013 0.057 Uiso 1 1 calc R U . . .
C78 C -0.4065(6) 0.6140(5) 0.0852(5) 0.041(3) Uani 1 1 d . . . . .
H78A H -0.440749 0.623657 0.124555 0.062 Uiso 1 1 calc R U . . .
H78B H -0.416379 0.646302 0.053134 0.062 Uiso 1 1 calc R U . . .
H78C H -0.358989 0.614157 0.089083 0.062 Uiso 1 1 calc R U . . .
C79 C -0.4858(6) 0.5491(6) 0.0592(5) 0.045(3) Uani 1 1 d . . . . .
H79A H -0.490444 0.506893 0.049149 0.067 Uiso 1 1 calc R U . . .
H79B H -0.492991 0.580544 0.025679 0.067 Uiso 1 1 calc R U . . .
H79C H -0.521118 0.560795 0.097424 0.067 Uiso 1 1 calc R U . . .
C80 C -0.5451(5) 0.1573(5) 0.2385(5) 0.039(2) Uani 1 1 d . . . . .
C81 C -0.5057(6) 0.1074(5) 0.1923(5) 0.046(3) Uani 1 1 d . . . . .
H81A H -0.481783 0.128877 0.153719 0.069 Uiso 1 1 calc R U . . .
H81B H -0.539263 0.083317 0.184294 0.069 Uiso 1 1 calc R U . . .
H81C H -0.470972 0.078282 0.209326 0.069 Uiso 1 1 calc R U . . .
C82 C -0.6065(6) 0.1930(5) 0.2114(7) 0.052(3) Uani 1 1 d . . . . .
H82A H -0.638107 0.222109 0.241149 0.078 Uiso 1 1 calc R U . . .
H82B H -0.632751 0.161892 0.203056 0.078 Uiso 1 1 calc R U . . .
H82C H -0.587198 0.217343 0.173044 0.078 Uiso 1 1 calc R U . . .
C83 C -0.5772(6) 0.1256(5) 0.3032(5) 0.049(3) Uani 1 1 d . . . . .
H83A H -0.539244 0.103502 0.320915 0.073 Uiso 1 1 calc R U . . .
H83B H -0.606429 0.094973 0.299033 0.073 Uiso 1 1 calc R U . . .
H83C H -0.606158 0.158513 0.330170 0.073 Uiso 1 1 calc R U . . .
C84 C -0.4353(7) 0.7283(5) 0.2602(5) 0.048(3) Uani 1 1 d . . . . .
C85 C -0.3824(7) 0.7219(6) 0.2982(6) 0.058(3) Uani 1 1 d . . . . .
H85A H -0.347848 0.683413 0.288108 0.087 Uiso 1 1 calc R U . . .
H85B H -0.406859 0.718903 0.342104 0.087 Uiso 1 1 calc R U . . .
H85C H -0.358254 0.759327 0.289009 0.087 Uiso 1 1 calc R U . . .
C86 C -0.3974(8) 0.7330(6) 0.1922(6) 0.061(4) Uani 1 1 d . . . . .
H86A H -0.373168 0.770398 0.183010 0.092 Uiso 1 1 calc R U . . .
H86B H -0.431589 0.737310 0.167674 0.092 Uiso 1 1 calc R U . . .
H86C H -0.362938 0.694505 0.181990 0.092 Uiso 1 1 calc R U . . .
C87 C -0.4883(7) 0.7880(5) 0.2756(6) 0.054(3) Uani 1 1 d . . . . .
H87A H -0.509464 0.787138 0.320174 0.081 Uiso 1 1 calc R U . . .
H87B H -0.525172 0.789904 0.254247 0.081 Uiso 1 1 calc R U . . .
H87C H -0.464740 0.825541 0.262437 0.081 Uiso 1 1 calc R U . . .
C88 C -0.7277(7) 0.1780(6) 0.5062(6) 0.060(3) Uani 1 1 d . U . . .
C89 C -0.6700(8) 0.1190(6) 0.5061(7) 0.074(3) Uani 1 1 d . U . . .
H89A H -0.631891 0.130493 0.520155 0.110 Uiso 1 1 calc R U . . .
H89B H -0.651420 0.104657 0.464312 0.110 Uiso 1 1 calc R U . . .
H89C H -0.690293 0.084694 0.533871 0.110 Uiso 1 1 calc R U . . .
C90 C -0.7490(8) 0.2037(6) 0.5686(6) 0.066(3) Uani 1 1 d . U . . .
H90A H -0.767122 0.170754 0.599682 0.098 Uiso 1 1 calc R U . . .
H90B H -0.785655 0.240911 0.569595 0.098 Uiso 1 1 calc R U . . .
H90C H -0.708099 0.216124 0.577478 0.098 Uiso 1 1 calc R U . . .
C91 C -0.7861(9) 0.1535(8) 0.4887(8) 0.093(4) Uani 1 1 d . U . . .
H91A H -0.768811 0.139424 0.446704 0.140 Uiso 1 1 calc R U . . .
H91B H -0.826203 0.187802 0.490703 0.140 Uiso 1 1 calc R U . . .
H91C H -0.800927 0.117666 0.517343 0.140 Uiso 1 1 calc R U . . .
Re2 Re -0.42602(2) 0.12396(2) 0.54156(3) 0.04632(17) Uani 1 1 d D . . . .
Cl2 Cl -0.3769(10) 0.1106(10) 0.6327(9) 0.071(5) Uani 0.207(9) 1 d D U P B 1
O6 O -0.474(2) 0.1364(19) 0.4159(14) 0.061(6) Uani 0.207(9) 1 d D U P B 1
C158 C -0.456(3) 0.126(3) 0.4618(18) 0.056(6) Uani 0.207(9) 1 d D U P B 1
Cl2' Cl -0.4391(2) 0.1592(2) 0.4345(2) 0.0615(14) Uani 0.793(9) 1 d D U P B 2
O6' O -0.4060(7) 0.0795(7) 0.6701(7) 0.087(4) Uani 0.793(9) 1 d D U P B 2
C258 C -0.4107(11) 0.0999(10) 0.6209(9) 0.068(4) Uani 0.793(9) 1 d D U P B 2
O4 O -0.4580(6) -0.0108(5) 0.5461(8) 0.132(5) Uani 1 1 d . U . C 1
C156 C -0.4465(7) 0.0378(7) 0.5461(11) 0.112(6) Uani 1 1 d . U . C 1
O5 O -0.5810(4) 0.1734(4) 0.6006(4) 0.059(2) Uani 1 1 d . . . D 1
C157 C -0.5236(6) 0.1543(6) 0.5791(6) 0.051(3) Uani 1 1 d . . . D 1
N9 N -0.3918(5) 0.2166(4) 0.5310(4) 0.040(2) Uani 1 1 d . . . E 1
N10 N -0.4059(4) 0.3306(4) 0.5323(4) 0.041(2) Uani 1 1 d . . . E 1
N11 N -0.3149(5) 0.1039(4) 0.4942(5) 0.049(2) Uani 1 1 d . . . E 1
N12 N -0.2095(5) 0.0430(4) 0.4374(5) 0.050(3) Uani 1 1 d . . . E 1
N13 N 0.2388(5) 0.6181(4) 0.0678(4) 0.044(2) Uani 1 1 d . . . E 1
N14 N 0.1279(5) 0.6731(4) 0.1232(4) 0.041(2) Uani 1 1 d . . . E 1
N15 N 0.3652(5) 0.4736(5) 0.1696(4) 0.044(2) Uani 1 1 d . . . E 1
N16 N 0.3766(4) 0.3704(4) 0.1359(4) 0.039(2) Uani 1 1 d . . . E 1
C92 C -0.2753(6) 0.0510(5) 0.4716(6) 0.052(3) Uani 1 1 d . . . E 1
H92 H -0.297147 0.013781 0.481108 0.063 Uiso 1 1 calc R U . E 1
C93 C -0.2819(5) 0.1574(5) 0.4799(5) 0.036(2) Uani 1 1 d . . . E 1
C94 C -0.3222(5) 0.2156(5) 0.4991(5) 0.036(2) Uani 1 1 d . . . E 1
C95 C -0.4277(6) 0.2754(5) 0.5465(6) 0.045(3) Uani 1 1 d . . . E 1
H95 H -0.474817 0.276386 0.570733 0.054 Uiso 1 1 calc R U . E 1
C96 C -0.3381(6) 0.3305(5) 0.4995(5) 0.036(2) Uani 1 1 d . . . E 1
C97 C -0.2944(5) 0.2723(5) 0.4828(5) 0.037(2) Uani 1 1 d . . . E 1
C98 C -0.2232(5) 0.2706(5) 0.4460(5) 0.032(2) Uani 1 1 d . . . E 1
C99 C -0.1834(5) 0.2122(5) 0.4270(5) 0.034(2) Uani 1 1 d . . . E 1
C100 C -0.2130(5) 0.1551(5) 0.4442(5) 0.037(2) Uani 1 1 d . . . E 1
C101 C -0.1780(6) 0.0964(4) 0.4211(5) 0.039(2) Uani 1 1 d . . . E 1
C102 C -0.1071(6) 0.0938(5) 0.3802(5) 0.040(2) Uani 1 1 d . . . E 1
C103 C -0.0766(5) 0.1499(5) 0.3658(5) 0.037(2) Uani 1 1 d . . . E 1
C104 C -0.1153(5) 0.2097(4) 0.3870(5) 0.034(2) Uani 1 1 d . . . E 1
C105 C -0.0888(5) 0.2680(5) 0.3652(5) 0.031(2) Uani 1 1 d . . . E 1
C106 C -0.1291(5) 0.3264(4) 0.3846(5) 0.030(2) Uani 1 1 d . . . E 1
C107 C -0.1964(5) 0.3281(4) 0.4259(5) 0.031(2) Uani 1 1 d . . . E 1
C108 C -0.2388(5) 0.3865(5) 0.4443(4) 0.030(2) Uani 1 1 d . . . E 1
C109 C -0.3112(5) 0.3901(5) 0.4777(5) 0.036(2) Uani 1 1 d . . . E 1
C110 C -0.3537(5) 0.4478(4) 0.4885(5) 0.032(2) Uani 1 1 d . . . E 1
H110 H -0.400620 0.448316 0.513048 0.038 Uiso 1 1 calc R U . E 1
C111 C -0.3304(5) 0.5062(5) 0.4647(5) 0.031(2) Uani 1 1 d . . . E 1
C112 C -0.2577(5) 0.5023(4) 0.4334(5) 0.029(2) Uani 1 1 d . . . E 1
H112 H -0.239894 0.540972 0.418108 0.035 Uiso 1 1 calc R U . E 1
C113 C -0.2106(5) 0.4447(4) 0.4235(5) 0.027(2) Uani 1 1 d . . . E 1
C114 C -0.1369(5) 0.4421(4) 0.3904(4) 0.029(2) Uani 1 1 d . . . E 1
C115 C -0.1021(5) 0.3851(4) 0.3633(4) 0.0263(19) Uani 1 1 d . . . E 1
C116 C -0.0379(4) 0.3825(4) 0.3165(4) 0.027(2) Uani 1 1 d . . . E 1
C117 C 0.0043(5) 0.3229(4) 0.2980(4) 0.029(2) Uani 1 1 d . . . E 1
C118 C -0.0190(5) 0.2649(4) 0.3236(5) 0.029(2) Uani 1 1 d . . . E 1
C119 C 0.0251(5) 0.2057(4) 0.3124(5) 0.033(2) Uani 1 1 d . . . E 1
C120 C -0.0081(5) 0.1480(4) 0.3244(5) 0.035(2) Uani 1 1 d . . . E 1
C121 C 0.0218(6) 0.0929(5) 0.2939(5) 0.044(3) Uani 1 1 d . . . E 1
H121 H 0.065794 0.092436 0.264056 0.053 Uiso 1 1 calc R U . E 1
C122 C -0.0107(6) 0.0373(5) 0.3053(6) 0.047(3) Uani 1 1 d . . . E 1
C123 C -0.0729(6) 0.0371(5) 0.3499(6) 0.048(3) Uani 1 1 d . . . E 1
H123 H -0.093285 -0.000822 0.360707 0.058 Uiso 1 1 calc R U . E 1
C124 C -0.0961(5) 0.4947(4) 0.3817(4) 0.0267(19) Uani 1 1 d . . . E 1
C125 C -0.0393(5) 0.4927(4) 0.3300(4) 0.027(2) Uani 1 1 d . . . E 1
H125 H -0.017347 0.529776 0.318123 0.033 Uiso 1 1 calc R U . E 1
C126 C -0.0116(5) 0.4399(4) 0.2936(4) 0.029(2) Uani 1 1 d . . . E 1
C127 C 0.0488(5) 0.4396(5) 0.2395(5) 0.031(2) Uani 1 1 d . . . E 1
C128 C 0.0909(5) 0.3821(4) 0.2237(4) 0.029(2) Uani 1 1 d . . . E 1
C129 C 0.0721(5) 0.3226(5) 0.2573(5) 0.035(2) Uani 1 1 d . . . E 1
C130 C 0.1173(5) 0.2657(4) 0.2590(5) 0.032(2) Uani 1 1 d . . . E 1
H130 H 0.165294 0.265955 0.237783 0.039 Uiso 1 1 calc R U . E 1
C131 C 0.0994(5) 0.2086(5) 0.2883(5) 0.035(2) Uani 1 1 d . . . E 1
C132 C 0.0662(5) 0.4986(5) 0.2050(4) 0.032(2) Uani 1 1 d . . . E 1
C133 C 0.0148(5) 0.5545(4) 0.2018(4) 0.028(2) Uani 1 1 d . . . E 1
C134 C -0.0590(5) 0.5527(5) 0.2173(5) 0.034(2) Uani 1 1 d . . . E 1
H134 H -0.075228 0.512649 0.225683 0.041 Uiso 1 1 calc R U . E 1
C135 C -0.1066(6) 0.6069(5) 0.2204(5) 0.039(2) Uani 1 1 d . . . E 1
H135 H -0.155278 0.603652 0.232976 0.046 Uiso 1 1 calc R U . E 1
C136 C -0.0863(5) 0.6687(5) 0.2053(5) 0.036(2) Uani 1 1 d . . . E 1
C137 C -0.0151(6) 0.6708(5) 0.1839(5) 0.039(2) Uani 1 1 d . . . E 1
H137 H 0.000146 0.710926 0.170780 0.047 Uiso 1 1 calc R U . E 1
C138 C 0.0363(5) 0.6151(5) 0.1806(4) 0.033(2) Uani 1 1 d . . . E 1
C139 C 0.1088(6) 0.6165(5) 0.1489(5) 0.037(2) Uani 1 1 d . . . E 1
C140 C 0.1926(6) 0.6706(6) 0.0861(6) 0.049(3) Uani 1 1 d . . . E 1
H140 H 0.207807 0.710344 0.070793 0.058 Uiso 1 1 calc R U . E 1
C141 C 0.2198(6) 0.5641(5) 0.0947(5) 0.041(3) Uani 1 1 d . . . E 1
H141 H 0.250531 0.525822 0.082483 0.049 Uiso 1 1 calc R U . E 1
C142 C 0.1568(5) 0.5593(5) 0.1406(4) 0.031(2) Uani 1 1 d . . . E 1
C143 C 0.1378(5) 0.5001(5) 0.1746(4) 0.028(2) Uani 1 1 d . . . E 1
C144 C 0.1859(5) 0.4416(5) 0.1720(5) 0.031(2) Uani 1 1 d . . . E 1
C145 C 0.2637(5) 0.4366(5) 0.1596(4) 0.034(2) Uani 1 1 d . . . E 1
C146 C 0.2960(6) 0.4826(5) 0.1755(5) 0.039(2) Uani 1 1 d . . . E 1
H146 H 0.268131 0.521093 0.190814 0.047 Uiso 1 1 calc R U . E 1
C147 C 0.4015(6) 0.4185(6) 0.1495(5) 0.043(3) Uani 1 1 d . . . E 1
H147 H 0.450915 0.413028 0.144337 0.051 Uiso 1 1 calc R U . E 1
C148 C 0.3064(5) 0.3783(5) 0.1403(4) 0.034(2) Uani 1 1 d . . . E 1
C149 C 0.2780(5) 0.3281(5) 0.1257(5) 0.031(2) Uani 1 1 d . . . E 1
C150 C 0.2035(5) 0.3306(5) 0.1462(5) 0.032(2) Uani 1 1 d . . . E 1
C151 C 0.1602(5) 0.3838(4) 0.1807(4) 0.029(2) Uani 1 1 d . . . E 1
C152 C 0.1736(6) 0.2851(5) 0.1265(5) 0.036(2) Uani 1 1 d . . . E 1
H152 H 0.124077 0.286374 0.137950 0.043 Uiso 1 1 calc R U . E 1
C153 C 0.2167(6) 0.2382(5) 0.0904(5) 0.040(2) Uani 1 1 d . . . E 1
H153 H 0.195240 0.207854 0.077449 0.048 Uiso 1 1 calc R U . E 1
C154 C 0.2910(6) 0.2327(5) 0.0716(5) 0.043(3) Uani 1 1 d . . . E 1
C155 C 0.3190(6) 0.2790(5) 0.0904(5) 0.039(2) Uani 1 1 d . . . E 1
H155 H 0.368559 0.277299 0.078705 0.047 Uiso 1 1 calc R U . E 1
C159 C -0.3797(5) 0.5685(4) 0.4690(5) 0.030(2) Uani 1 1 d . . . E 1
C160 C -0.4220(6) 0.5698(6) 0.4208(6) 0.048(3) Uani 1 1 d . . . E 1
H16A H -0.446692 0.532792 0.429254 0.072 Uiso 1 1 calc R U . E 1
H16B H -0.389754 0.568488 0.379494 0.072 Uiso 1 1 calc R U . E 1
H16C H -0.456281 0.608994 0.423227 0.072 Uiso 1 1 calc R U . E 1
C161 C -0.4317(6) 0.5719(5) 0.5331(5) 0.043(3) Uani 1 1 d . . . E 1
H16D H -0.465198 0.611579 0.534428 0.065 Uiso 1 1 calc R U . E 1
H16E H -0.405874 0.571024 0.564281 0.065 Uiso 1 1 calc R U . E 1
H16F H -0.457196 0.535454 0.541392 0.065 Uiso 1 1 calc R U . E 1
C162 C -0.3422(6) 0.6271(5) 0.4559(6) 0.042(3) Uani 1 1 d . . . E 1
H16G H -0.312081 0.627400 0.413651 0.063 Uiso 1 1 calc R U . E 1
H16H H -0.313275 0.625394 0.484811 0.063 Uiso 1 1 calc R U . E 1
H16I H -0.377148 0.665816 0.460763 0.063 Uiso 1 1 calc R U . E 1
C163 C 0.0251(8) -0.0225(6) 0.2694(7) 0.065(3) Uani 1 1 d . U . E 1
C164 C 0.1025(15) -0.0402(12) 0.2767(14) 0.071(4) Uani 0.522(15) 1 d . U P E 1
H16J H 0.134031 -0.017434 0.243840 0.107 Uiso 0.522(15) 1 calc R U P E 1
H16K H 0.117681 -0.086251 0.274087 0.107 Uiso 0.522(15) 1 calc R U P E 1
H16L H 0.103722 -0.028000 0.316795 0.107 Uiso 0.522(15) 1 calc R U P E 1
C165 C -0.0089(16) -0.0805(11) 0.2959(14) 0.071(5) Uani 0.522(15) 1 d . U P E 1
H16M H -0.010029 -0.087917 0.339625 0.107 Uiso 0.522(15) 1 calc R U P E 1
H16N H 0.018108 -0.117694 0.273896 0.107 Uiso 0.522(15) 1 calc R U P E 1
H16O H -0.057078 -0.073621 0.291377 0.107 Uiso 0.522(15) 1 calc R U P E 1
C166 C 0.0326(17) -0.0061(12) 0.2025(13) 0.070(5) Uani 0.522(15) 1 d . U P E 1
H16P H -0.013934 0.001373 0.194350 0.105 Uiso 0.522(15) 1 calc R U P E 1
H16Q H 0.062166 -0.041366 0.178945 0.105 Uiso 0.522(15) 1 calc R U P E 1
H16R H 0.054421 0.032521 0.190014 0.105 Uiso 0.522(15) 1 calc R U P E 1
C264 C -0.0414(15) -0.0504(12) 0.2514(14) 0.067(5) Uani 0.478(15) 1 d . U P E 2
H26A H -0.080995 -0.052112 0.288032 0.100 Uiso 0.478(15) 1 d R U P E 2
H26B H -0.022945 -0.093462 0.237742 0.100 Uiso 0.478(15) 1 d R U P E 2
H26C H -0.057275 -0.023322 0.218432 0.100 Uiso 0.478(15) 1 d R U P E 2
C265 C 0.0536(17) -0.0701(12) 0.3093(15) 0.072(5) Uani 0.478(15) 1 d . U P E 2
H26D H 0.078654 -0.049778 0.331643 0.108 Uiso 0.478(15) 1 d R U P E 2
H26E H 0.086234 -0.103898 0.285753 0.108 Uiso 0.478(15) 1 d R U P E 2
H26F H 0.015054 -0.088408 0.338733 0.108 Uiso 0.478(15) 1 d R U P E 2
C266 C 0.0762(19) -0.0080(14) 0.2087(15) 0.075(5) Uani 0.478(15) 1 d . U P E 2
H26G H 0.059587 0.034422 0.191958 0.112 Uiso 0.478(15) 1 d R U P E 2
H26H H 0.076727 -0.039998 0.180728 0.112 Uiso 0.478(15) 1 d R U P E 2
H26I H 0.123787 -0.009268 0.213048 0.112 Uiso 0.478(15) 1 d R U P E 2
C167 C -0.1033(5) 0.5467(5) 0.4259(5) 0.033(2) Uani 1 1 d . . . . .
C168 C -0.1483(5) 0.5322(5) 0.4908(4) 0.032(2) Uani 1 1 d . . . . .
H16S H -0.134603 0.487646 0.504215 0.049 Uiso 1 1 calc R U . . .
H16T H -0.197973 0.539251 0.490596 0.049 Uiso 1 1 calc R U . . .
H16U H -0.141213 0.560266 0.519149 0.049 Uiso 1 1 calc R U . . .
C169 C -0.0281(5) 0.5472(5) 0.4324(5) 0.038(2) Uani 1 1 d . . . . .
H16V H -0.030068 0.578284 0.461785 0.056 Uiso 1 1 calc R U . . .
H16W H 0.002429 0.558860 0.392257 0.056 Uiso 1 1 calc R U . . .
H16X H -0.009142 0.504704 0.447352 0.056 Uiso 1 1 calc R U . . .
C170 C -0.1301(6) 0.6125(4) 0.4000(5) 0.036(2) Uani 1 1 d . . . . .
H17A H -0.178769 0.614008 0.398378 0.054 Uiso 1 1 calc R U . . .
H17B H -0.100591 0.620810 0.358479 0.054 Uiso 1 1 calc R U . . .
H17C H -0.128168 0.644898 0.426656 0.054 Uiso 1 1 calc R U . . .
C171 C 0.1619(6) 0.1559(5) 0.2989(5) 0.043(3) Uani 1 1 d . . . . .
C172 C 0.1400(6) 0.1061(5) 0.3515(5) 0.048(3) Uani 1 1 d . . . . .
H17D H 0.181970 0.081738 0.362011 0.073 Uiso 1 1 calc R U . . .
H17E H 0.114528 0.077221 0.338668 0.073 Uiso 1 1 calc R U . . .
H17F H 0.109455 0.127561 0.387581 0.073 Uiso 1 1 calc R U . . .
C173 C 0.2121(6) 0.1899(6) 0.3197(6) 0.052(3) Uani 1 1 d . . . . .
H17G H 0.185890 0.214046 0.355382 0.078 Uiso 1 1 calc R U . . .
H17H H 0.233298 0.219052 0.285956 0.078 Uiso 1 1 calc R U . . .
H17I H 0.249201 0.158220 0.330923 0.078 Uiso 1 1 calc R U . . .
C174 C 0.2031(6) 0.1248(6) 0.2392(6) 0.055(3) Uani 1 1 d . . . . .
H17J H 0.243244 0.094436 0.246744 0.082 Uiso 1 1 calc R U . . .
H17K H 0.220072 0.157703 0.207623 0.082 Uiso 1 1 calc R U . . .
H17L H 0.172374 0.102282 0.225064 0.082 Uiso 1 1 calc R U . . .
C175 C -0.1418(6) 0.7283(5) 0.2132(5) 0.041(2) Uani 1 1 d . . . . .
C176 C -0.1822(6) 0.7315(6) 0.2824(5) 0.051(3) Uani 1 1 d . . . . .
H17M H -0.204804 0.693393 0.296225 0.077 Uiso 1 1 calc R U . . .
H17N H -0.218189 0.769554 0.287728 0.077 Uiso 1 1 calc R U . . .
H17O H -0.149213 0.733471 0.306793 0.077 Uiso 1 1 calc R U . . .
C177 C -0.1097(6) 0.7898(5) 0.1912(6) 0.052(3) Uani 1 1 d . . . . .
H17P H -0.072835 0.791025 0.211849 0.078 Uiso 1 1 calc R U . . .
H17Q H -0.146388 0.826828 0.201319 0.078 Uiso 1 1 calc R U . . .
H17R H -0.089288 0.790671 0.146598 0.078 Uiso 1 1 calc R U . . .
C178 C -0.1945(6) 0.7239(6) 0.1756(5) 0.049(3) Uani 1 1 d . . . . .
H17S H -0.169938 0.723187 0.131746 0.073 Uiso 1 1 calc R U . . .
H17T H -0.231870 0.760846 0.182157 0.073 Uiso 1 1 calc R U . . .
H17U H -0.215200 0.684723 0.189093 0.073 Uiso 1 1 calc R U . . .
C179 C 0.3348(7) 0.1810(6) 0.0294(6) 0.063(3) Uani 1 1 d . U . . .
C180 C 0.3096(9) 0.1181(7) 0.0485(8) 0.088(4) Uani 1 1 d . U . . .
H18A H 0.312016 0.105140 0.090899 0.132 Uiso 1 1 calc R U . . .
H18B H 0.339324 0.085968 0.021004 0.132 Uiso 1 1 calc R U . . .
H18C H 0.260832 0.121932 0.046174 0.132 Uiso 1 1 calc R U . . .
C181 C 0.3308(9) 0.2001(7) -0.0344(7) 0.078(3) Uani 1 1 d . U . . .
H18D H 0.281339 0.210885 -0.035247 0.117 Uiso 1 1 calc R U . . .
H18E H 0.353714 0.164800 -0.060619 0.117 Uiso 1 1 calc R U . . .
H18F H 0.354500 0.237313 -0.049656 0.117 Uiso 1 1 calc R U . . .
C182 C 0.4142(8) 0.1792(8) 0.0245(8) 0.090(4) Uani 1 1 d . U . . .
H18G H 0.427345 0.221288 0.009601 0.135 Uiso 1 1 calc R U . . .
H18H H 0.442338 0.147634 -0.004443 0.135 Uiso 1 1 calc R U . . .
H18I H 0.422985 0.167404 0.065069 0.135 Uiso 1 1 calc R U . . .

loop_
_atom_site_aniso_label
_atom_site_aniso_U_11
_atom_site_aniso_U_22
_atom_site_aniso_U_33
_atom_site_aniso_U_23
_atom_site_aniso_U_13
_atom_site_aniso_U_12
Re1 0.0305(3) 0.0399(3) 0.0446(3) -0.0008(2) -0.0047(2) -0.00343(19)
Cl1 0.070(3) 0.074(3) 0.059(3) 0.015(2) -0.032(3) -0.043(3)
O3 0.084(8) 0.046(5) 0.058(6) -0.003(5) -0.012(6) -0.011(5)
C67 0.065(10) 0.027(6) 0.049(6) 0.004(5) -0.001(7) -0.011(7)
Cl1' 0.051(8) 0.037(5) 0.043(7) -0.005(5) -0.011(6) -0.008(5)
O3' 0.070(10) 0.071(10) 0.051(9) 0.012(9) -0.034(8) -0.046(9)
C67' 0.065(10) 0.062(11) 0.048(10) 0.015(9) -0.031(9) -0.048(9)
O1 0.078(7) 0.058(6) 0.071(7) 0.004(5) -0.015(5) 0.018(5)
C65 0.026(5) 0.050(7) 0.056(8) 0.007(5) -0.008(5) 0.005(5)
O2 0.037(5) 0.118(8) 0.076(7) 0.039(6) -0.003(5) -0.005(5)
C66 0.032(6) 0.063(8) 0.070(9) 0.024(6) -0.014(6) -0.006(5)
N1 0.029(4) 0.039(5) 0.049(6) -0.001(4) -0.009(4) -0.006(4)
N2 0.039(5) 0.029(4) 0.048(6) -0.003(4) -0.004(4) -0.004(4)
N3 0.036(5) 0.032(4) 0.044(6) -0.009(4) 0.003(4) -0.014(4)
N4 0.029(5) 0.037(4) 0.039(5) -0.005(4) -0.003(4) -0.012(4)
N5 0.041(5) 0.062(6) 0.030(5) -0.005(4) -0.009(4) -0.006(4)
N6 0.032(5) 0.061(6) 0.031(5) -0.009(4) 0.002(4) -0.017(4)
N7 0.036(5) 0.066(6) 0.034(6) -0.020(5) -0.002(4) -0.002(4)
N8 0.052(6) 0.047(5) 0.038(6) -0.008(4) -0.002(4) -0.010(4)
C1 0.041(6) 0.030(5) 0.060(8) -0.001(5) -0.008(5) 0.003(4)
C2 0.032(5) 0.033(5) 0.039(6) 0.000(4) -0.009(4) -0.005(4)
C3 0.029(5) 0.038(5) 0.027(5) -0.007(4) -0.002(4) -0.011(4)
C4 0.031(6) 0.038(6) 0.050(7) -0.012(5) 0.004(5) -0.010(4)
C5 0.022(5) 0.049(6) 0.038(6) -0.002(4) -0.008(4) -0.014(4)
C6 0.032(5) 0.030(5) 0.034(6) 0.000(4) -0.008(4) -0.015(4)
C7 0.025(5) 0.034(5) 0.030(6) -0.004(4) -0.006(4) -0.006(4)
C8 0.031(5) 0.025(5) 0.036(6) -0.003(4) -0.005(4) -0.007(4)
C9 0.030(5) 0.038(5) 0.034(6) -0.007(4) 0.001(4) -0.011(4)
C10 0.038(6) 0.039(6) 0.044(7) 0.003(4) -0.015(5) -0.013(4)
C11 0.034(6) 0.034(5) 0.050(7) 0.002(4) -0.006(5) -0.009(4)
C12 0.029(5) 0.036(5) 0.036(6) 0.002(4) -0.012(4) -0.008(4)
C13 0.021(5) 0.038(5) 0.045(7) 0.000(4) -0.002(4) -0.006(4)
C14 0.030(5) 0.025(4) 0.027(5) -0.002(4) -0.007(4) -0.009(4)
C15 0.018(5) 0.044(5) 0.030(6) -0.001(4) -0.007(4) -0.010(4)
C16 0.033(5) 0.034(5) 0.022(5) 0.000(4) -0.007(4) -0.012(4)
C17 0.027(5) 0.027(5) 0.035(6) 0.003(4) -0.014(4) -0.011(4)
C18 0.023(5) 0.024(4) 0.032(6) -0.004(4) -0.006(4) -0.004(4)
C19 0.024(5) 0.048(6) 0.031(6) -0.002(4) -0.004(4) -0.013(4)
C20 0.038(6) 0.028(5) 0.020(5) -0.003(3) -0.005(4) -0.010(4)
C21 0.028(5) 0.033(5) 0.026(5) 0.002(4) -0.005(4) -0.007(4)
C22 0.028(5) 0.037(5) 0.028(6) -0.004(4) -0.008(4) -0.011(4)
C23 0.033(5) 0.036(5) 0.027(6) 0.003(4) -0.009(4) -0.016(4)
C24 0.025(5) 0.032(5) 0.030(6) 0.004(4) -0.005(4) -0.009(4)
C25 0.029(5) 0.033(5) 0.030(6) 0.003(4) -0.009(4) -0.009(4)
C26 0.022(5) 0.043(5) 0.029(6) 0.000(4) -0.004(4) -0.013(4)
C27 0.031(5) 0.037(5) 0.022(5) -0.001(4) -0.001(4) -0.011(4)
C28 0.032(5) 0.030(5) 0.033(6) -0.001(4) -0.004(4) -0.009(4)
C29 0.026(6) 0.034(5) 0.057(8) -0.002(5) -0.007(5) -0.014(4)
C30 0.040(6) 0.039(6) 0.040(7) 0.007(4) 0.001(5) -0.020(5)
C31 0.048(6) 0.031(5) 0.039(6) 0.003(4) -0.004(5) -0.011(5)
C32 0.040(6) 0.028(5) 0.051(7) -0.003(4) -0.005(5) -0.007(4)
C33 0.027(5) 0.038(5) 0.027(5) 0.000(4) -0.007(4) -0.010(4)
C34 0.025(5) 0.038(5) 0.024(5) 0.000(4) -0.005(4) -0.011(4)
C35 0.030(5) 0.037(5) 0.021(5) 0.002(4) -0.007(4) -0.015(4)
C36 0.035(6) 0.045(6) 0.018(5) 0.000(4) -0.002(4) -0.014(4)
C37 0.025(5) 0.036(5) 0.032(6) 0.000(4) -0.006(4) -0.013(4)
C38 0.024(5) 0.031(5) 0.021(5) 0.004(4) -0.007(4) -0.008(4)
C39 0.024(5) 0.047(6) 0.030(6) 0.007(4) -0.007(4) -0.010(4)
C40 0.032(5) 0.038(5) 0.019(5) 0.003(4) -0.002(4) -0.014(4)
C41 0.046(7) 0.045(6) 0.036(7) -0.005(5) -0.011(5) -0.016(5)
C42 0.043(6) 0.051(6) 0.026(6) -0.007(4) -0.005(5) -0.019(5)
C43 0.033(6) 0.039(5) 0.028(6) 0.002(4) -0.006(4) -0.010(4)
C44 0.037(6) 0.035(5) 0.019(5) 0.003(4) -0.004(4) -0.011(4)
C45 0.039(6) 0.046(6) 0.028(6) 0.010(4) -0.005(5) -0.019(5)
C46 0.046(7) 0.037(5) 0.042(7) 0.000(5) -0.002(5) -0.013(5)
C47 0.036(6) 0.039(5) 0.032(6) -0.005(4) -0.005(5) 0.003(4)
C48 0.045(7) 0.048(6) 0.044(7) -0.019(5) 0.002(5) 0.002(5)
C49 0.037(6) 0.052(6) 0.021(6) -0.002(4) -0.002(4) -0.010(5)
C50 0.030(5) 0.042(5) 0.021(5) 0.003(4) -0.003(4) -0.007(4)
C51 0.048(7) 0.039(5) 0.021(6) -0.002(4) -0.006(5) -0.008(5)
C52 0.032(6) 0.030(5) 0.021(5) 0.003(3) -0.005(4) -0.005(4)
C53 0.033(5) 0.051(6) 0.019(5) -0.009(4) 0.001(4) -0.011(4)
C54 0.036(6) 0.065(7) 0.025(6) -0.008(5) -0.002(4) -0.011(5)
C55 0.032(5) 0.057(6) 0.019(5) -0.012(4) -0.003(4) -0.008(5)
C56 0.025(5) 0.048(6) 0.020(5) 0.000(4) 0.001(4) -0.012(4)
C57 0.037(6) 0.035(5) 0.023(6) -0.001(4) -0.009(4) -0.008(4)
C58 0.032(6) 0.043(5) 0.028(6) 0.001(4) -0.008(4) -0.019(4)
C59 0.038(6) 0.038(5) 0.020(5) 0.000(4) -0.004(4) -0.012(4)
C60 0.041(6) 0.039(5) 0.035(6) 0.005(4) -0.011(5) -0.015(5)
C61 0.045(7) 0.043(6) 0.047(7) 0.011(5) -0.015(5) -0.016(5)
C62 0.058(8) 0.054(7) 0.031(6) 0.005(5) -0.011(5) -0.026(6)
C63 0.040(6) 0.059(6) 0.024(6) -0.004(5) 0.001(4) -0.034(5)
C64 0.037(6) 0.043(6) 0.028(6) 0.006(4) -0.007(4) -0.019(5)
C68 0.033(6) 0.037(5) 0.034(6) 0.003(4) -0.009(4) -0.009(4)
C69 0.036(6) 0.035(5) 0.052(7) 0.006(5) -0.002(5) -0.016(4)
C70 0.062(8) 0.037(6) 0.033(7) -0.002(4) -0.003(5) -0.021(5)
C71 0.042(6) 0.038(5) 0.042(7) 0.009(4) -0.014(5) -0.019(5)
C72 0.051(7) 0.034(6) 0.062(8) 0.004(5) -0.006(6) -0.009(5)
C73 0.142(16) 0.052(8) 0.052(10) 0.019(7) -0.012(9) -0.009(9)
C74 0.067(10) 0.070(9) 0.124(15) 0.017(9) -0.024(9) -0.040(8)
C75 0.104(13) 0.047(8) 0.100(13) 0.021(8) 0.033(10) -0.006(8)
C76 0.034(6) 0.034(5) 0.026(6) 0.001(4) -0.004(4) -0.010(4)
C77 0.033(6) 0.046(6) 0.030(6) 0.001(4) -0.002(4) -0.008(4)
C78 0.033(6) 0.036(6) 0.046(7) 0.010(5) -0.007(5) 0.004(4)
C79 0.038(6) 0.068(7) 0.029(6) 0.005(5) -0.011(5) -0.014(5)
C80 0.036(6) 0.037(5) 0.039(6) -0.008(4) 0.004(4) -0.014(4)
C81 0.037(6) 0.049(6) 0.052(7) -0.008(5) -0.004(5) -0.016(5)
C82 0.034(6) 0.050(7) 0.079(10) -0.013(6) -0.021(6) -0.007(5)
C83 0.043(6) 0.046(6) 0.057(8) 0.003(5) -0.003(5) -0.026(5)
C84 0.065(8) 0.048(6) 0.035(7) -0.004(5) -0.005(5) -0.031(6)
C85 0.060(8) 0.054(7) 0.066(9) -0.015(6) -0.006(7) -0.032(6)
C86 0.081(10) 0.072(8) 0.032(7) 0.002(6) -0.006(6) -0.033(7)
C87 0.074(9) 0.047(6) 0.045(7) -0.001(5) -0.008(6) -0.031(6)
C88 0.074(7) 0.064(6) 0.047(5) 0.014(4) -0.014(5) -0.038(4)
C89 0.097(7) 0.057(6) 0.061(8) 0.007(5) -0.004(6) -0.028(5)
C90 0.079(8) 0.067(6) 0.042(5) 0.017(4) -0.006(5) -0.017(6)
C91 0.110(8) 0.115(9) 0.077(8) 0.041(7) -0.040(7) -0.079(7)
Re2 0.0354(3) 0.0386(3) 0.0612(4) -0.0011(2) 0.0005(2) -0.0180(2)
Cl2 0.049(9) 0.081(9) 0.065(9) 0.018(7) -0.002(7) -0.002(7)
O6 0.043(10) 0.065(10) 0.079(10) -0.028(9) -0.017(9) -0.003(9)
C158 0.039(10) 0.054(11) 0.078(10) -0.029(9) -0.015(9) 0.001(10)
Cl2' 0.045(2) 0.065(3) 0.079(3) -0.023(2) -0.020(2) -0.0052(18)
O6' 0.068(7) 0.096(8) 0.078(7) 0.023(6) -0.005(6) 0.000(6)
C258 0.045(9) 0.070(8) 0.072(7) 0.016(6) 0.002(6) -0.005(7)
O4 0.073(7) 0.058(6) 0.238(14) -0.051(7) 0.042(8) -0.041(5)
C156 0.043(7) 0.061(7) 0.206(16) -0.049(9) 0.042(9) -0.031(6)
O5 0.036(5) 0.067(5) 0.071(6) -0.011(4) 0.003(4) -0.026(4)
C157 0.042(7) 0.054(7) 0.061(8) -0.001(6) -0.003(6) -0.031(6)
N9 0.037(5) 0.036(4) 0.043(6) 0.003(4) 0.000(4) -0.016(4)
N10 0.029(5) 0.039(5) 0.049(6) 0.002(4) 0.004(4) -0.016(4)
N11 0.047(6) 0.037(5) 0.060(7) 0.007(4) 0.000(5) -0.029(4)
N12 0.043(6) 0.036(5) 0.071(7) -0.003(4) -0.005(5) -0.018(4)
N13 0.043(5) 0.052(5) 0.035(5) 0.007(4) -0.002(4) -0.017(4)
N14 0.043(5) 0.040(5) 0.043(6) 0.006(4) -0.007(4) -0.023(4)
N15 0.035(5) 0.074(7) 0.030(5) 0.005(4) -0.011(4) -0.026(5)
N16 0.030(5) 0.057(5) 0.032(5) 0.008(4) -0.011(4) -0.015(4)
C92 0.027(6) 0.043(6) 0.078(9) -0.011(6) 0.003(5) -0.003(5)
C93 0.035(6) 0.041(5) 0.034(6) 0.004(4) -0.008(4) -0.013(4)
C94 0.025(5) 0.040(5) 0.042(6) -0.001(4) -0.004(4) -0.010(4)
C95 0.032(6) 0.048(6) 0.052(8) 0.002(5) 0.001(5) -0.020(5)
C96 0.041(6) 0.032(5) 0.035(6) 0.002(4) -0.005(5) -0.015(4)
C97 0.035(6) 0.035(5) 0.039(6) 0.005(4) -0.002(4) -0.020(4)
C98 0.018(5) 0.044(5) 0.036(6) 0.002(4) -0.005(4) -0.014(4)
C99 0.024(5) 0.039(5) 0.039(6) -0.005(4) -0.007(4) -0.011(4)
C100 0.032(6) 0.045(6) 0.037(6) 0.006(4) -0.012(4) -0.013(4)
C101 0.044(6) 0.031(5) 0.038(6) -0.003(4) -0.001(5) -0.007(4)
C102 0.037(6) 0.040(6) 0.041(7) -0.010(4) -0.002(5) -0.009(4)
C103 0.037(6) 0.031(5) 0.038(6) -0.003(4) -0.001(5) -0.010(4)
C104 0.038(6) 0.032(5) 0.033(6) -0.001(4) -0.011(5) -0.003(4)
C105 0.021(5) 0.044(5) 0.029(6) -0.001(4) -0.005(4) -0.006(4)
C106 0.034(5) 0.031(5) 0.028(6) -0.002(4) -0.009(4) -0.009(4)
C107 0.032(5) 0.029(5) 0.031(6) -0.001(4) -0.003(4) -0.013(4)
C108 0.028(5) 0.042(5) 0.020(5) 0.000(4) 0.000(4) -0.013(4)
C109 0.032(6) 0.040(6) 0.037(6) -0.006(4) -0.007(4) -0.014(4)
C110 0.024(5) 0.035(5) 0.036(6) 0.004(4) -0.007(4) -0.009(4)
C111 0.024(5) 0.040(5) 0.027(5) -0.003(4) 0.000(4) -0.014(4)
C112 0.031(5) 0.028(5) 0.030(6) -0.004(4) -0.008(4) -0.008(4)
C113 0.025(5) 0.029(5) 0.028(6) -0.005(4) -0.001(4) -0.011(4)
C114 0.035(5) 0.032(5) 0.022(5) -0.002(4) -0.004(4) -0.012(4)
C115 0.026(5) 0.029(5) 0.024(5) 0.002(4) -0.006(4) -0.008(4)
C116 0.017(4) 0.039(5) 0.025(5) -0.004(4) 0.000(4) -0.009(3)
C117 0.031(5) 0.034(5) 0.025(5) 0.000(4) -0.008(4) -0.013(4)
C118 0.028(5) 0.030(5) 0.033(6) -0.004(4) -0.012(4) -0.008(4)
C119 0.035(6) 0.030(5) 0.030(6) 0.000(4) 0.000(4) -0.009(4)
C120 0.041(6) 0.032(5) 0.027(6) -0.001(4) -0.001(4) -0.006(4)
C121 0.044(6) 0.040(6) 0.046(7) 0.001(5) -0.007(5) -0.011(5)
C122 0.053(7) 0.031(5) 0.052(8) 0.000(5) -0.004(5) -0.013(5)
C123 0.046(7) 0.038(6) 0.057(8) -0.006(5) -0.007(6) -0.009(5)
C124 0.025(5) 0.031(5) 0.022(5) -0.002(3) 0.000(4) -0.009(4)
C125 0.028(5) 0.030(5) 0.027(5) 0.006(4) -0.009(4) -0.013(4)
C126 0.027(5) 0.036(5) 0.022(5) -0.004(4) 0.000(4) -0.012(4)
C127 0.026(5) 0.046(6) 0.024(6) -0.003(4) -0.005(4) -0.014(4)
C128 0.027(5) 0.037(5) 0.020(5) -0.004(4) -0.001(4) -0.006(4)
C129 0.034(6) 0.036(5) 0.038(6) -0.006(4) -0.010(4) -0.012(4)
C130 0.029(5) 0.037(5) 0.028(6) -0.004(4) -0.003(4) -0.004(4)
C131 0.028(5) 0.043(6) 0.031(6) -0.007(4) -0.003(4) -0.005(4)
C132 0.032(6) 0.046(6) 0.019(5) -0.002(4) -0.003(4) -0.015(4)
C133 0.036(5) 0.025(4) 0.022(5) 0.004(3) -0.006(4) -0.007(4)
C134 0.036(6) 0.044(6) 0.024(6) 0.001(4) -0.006(4) -0.011(4)
C135 0.043(6) 0.044(6) 0.031(6) 0.003(4) -0.011(5) -0.016(5)
C136 0.040(6) 0.039(5) 0.022(6) 0.000(4) 0.000(4) -0.002(4)
C137 0.049(6) 0.040(5) 0.029(6) 0.004(4) -0.005(5) -0.023(5)
C138 0.040(6) 0.042(5) 0.018(5) 0.007(4) -0.009(4) -0.014(4)
C139 0.038(6) 0.048(6) 0.022(6) 0.001(4) -0.004(4) -0.008(5)
C140 0.045(7) 0.049(7) 0.051(8) 0.010(5) -0.004(5) -0.028(5)
C141 0.035(6) 0.050(6) 0.040(7) -0.006(5) -0.007(5) -0.012(5)
C142 0.028(5) 0.044(5) 0.021(5) 0.000(4) -0.003(4) -0.013(4)
C143 0.026(5) 0.040(5) 0.021(5) -0.005(4) -0.004(4) -0.011(4)
C144 0.021(5) 0.040(5) 0.033(6) -0.005(4) -0.005(4) -0.010(4)
C145 0.028(5) 0.052(6) 0.021(5) -0.002(4) 0.000(4) -0.013(4)
C146 0.043(6) 0.056(6) 0.024(6) 0.001(4) -0.009(4) -0.024(5)
C147 0.025(5) 0.072(8) 0.033(6) 0.006(5) -0.009(4) -0.015(5)
C148 0.024(5) 0.060(6) 0.014(5) 0.000(4) -0.002(4) -0.006(4)
C149 0.029(5) 0.042(5) 0.022(5) 0.000(4) -0.001(4) -0.014(4)
C150 0.027(5) 0.041(5) 0.025(6) -0.007(4) 0.000(4) -0.004(4)
C151 0.029(5) 0.036(5) 0.022(5) -0.002(4) -0.002(4) -0.014(4)
C152 0.035(6) 0.042(6) 0.031(6) 0.005(4) -0.009(4) -0.013(4)
C153 0.042(6) 0.048(6) 0.030(6) -0.008(5) -0.010(5) -0.004(5)
C154 0.040(6) 0.048(6) 0.034(6) -0.004(5) -0.008(5) 0.005(5)
C155 0.032(6) 0.057(6) 0.030(6) -0.004(5) -0.007(4) -0.009(5)
C159 0.032(5) 0.030(5) 0.029(6) 0.001(4) -0.008(4) -0.005(4)
C160 0.031(6) 0.060(7) 0.054(8) -0.016(6) -0.016(5) 0.005(5)
C161 0.045(7) 0.044(6) 0.035(7) -0.011(5) 0.005(5) -0.009(5)
C162 0.040(6) 0.032(5) 0.056(8) 0.001(5) -0.015(5) -0.005(4)
C163 0.078(7) 0.038(5) 0.065(6) -0.017(4) 0.007(6) -0.002(5)
C164 0.080(8) 0.045(9) 0.074(10) -0.017(8) 0.003(8) -0.001(6)
C165 0.080(9) 0.039(7) 0.079(10) -0.016(7) 0.006(9) -0.003(7)
C166 0.084(10) 0.045(8) 0.065(7) -0.020(6) 0.006(7) 0.001(9)
C264 0.078(9) 0.045(7) 0.068(9) -0.020(7) 0.001(8) -0.005(7)
C265 0.082(9) 0.045(7) 0.073(9) -0.018(7) 0.006(8) 0.000(7)
C266 0.087(9) 0.044(7) 0.073(9) -0.020(7) 0.013(8) -0.003(8)
C167 0.037(6) 0.032(5) 0.030(6) 0.001(4) -0.006(4) -0.012(4)
C168 0.031(5) 0.041(5) 0.026(6) -0.003(4) -0.005(4) -0.012(4)
C169 0.033(6) 0.057(6) 0.026(6) -0.009(4) -0.005(4) -0.018(5)
C170 0.052(7) 0.033(5) 0.023(6) 0.004(4) -0.008(5) -0.013(5)
C171 0.035(6) 0.041(6) 0.043(7) 0.010(5) -0.002(5) -0.001(5)
C172 0.048(7) 0.043(6) 0.046(7) 0.004(5) -0.006(5) 0.002(5)
C173 0.035(6) 0.070(8) 0.049(8) 0.012(6) -0.011(5) -0.009(6)
C174 0.049(7) 0.047(6) 0.048(8) 0.000(5) 0.015(5) 0.000(5)
C175 0.042(6) 0.040(6) 0.035(6) 0.000(4) -0.003(5) -0.006(5)
C176 0.050(7) 0.053(7) 0.040(7) -0.013(5) 0.003(5) 0.002(5)
C177 0.048(7) 0.046(6) 0.063(9) 0.003(6) -0.015(6) -0.009(5)
C178 0.044(7) 0.066(7) 0.036(7) 0.001(5) -0.015(5) -0.006(5)
C179 0.065(6) 0.052(5) 0.053(6) -0.019(5) 0.006(5) 0.016(5)
C180 0.093(8) 0.052(5) 0.085(9) -0.014(5) 0.021(7) 0.012(5)
C181 0.091(8) 0.077(7) 0.051(6) -0.019(5) 0.004(5) -0.001(7)
C182 0.066(6) 0.096(8) 0.090(9) -0.045(7) 0.002(6) 0.021(5)

loop_
_atom_type_symbol
_atom_type_description
_atom_type_scat_dispersion_real
_atom_type_scat_dispersion_imag
_atom_type_scat_source
C C 0.0181 0.0091 'International Tables Vol C Tables 4.2.6.8 and 6.1.1.4'
H H 0.0000 0.0000 'International Tables Vol C Tables 4.2.6.8 and 6.1.1.4'
N N 0.0311 0.0180 'International Tables Vol C Tables 4.2.6.8 and 6.1.1.4'
O O 0.0492 0.0322 'International Tables Vol C Tables 4.2.6.8 and 6.1.1.4'
Cl Cl 0.3639 0.7018 'International Tables Vol C Tables 4.2.6.8 and 6.1.1.4'
Re Re -5.2083 5.8923 'International Tables Vol C Tables 4.2.6.8 and 6.1.1.4'

loop_
_geom_angle_atom_site_label_1
_geom_angle_atom_site_label_2
_geom_angle_atom_site_label_3
_geom_angle
_geom_angle_site_symmetry_1
_geom_angle_site_symmetry_3
_geom_angle_publ_flag
C65 Re1 C66 87.0(5) . . ?
C65 Re1 C67' 82(2) . . ?
C66 Re1 C67' 91.4(19) . . ?
C65 Re1 C67 92.5(7) . . ?
C66 Re1 C67 87.0(7) . . ?
C65 Re1 N1 96.3(4) . . ?
C66 Re1 N1 176.6(4) . . ?
C67' Re1 N1 89.6(19) . . ?
C67 Re1 N1 92.3(7) . . ?
C65 Re1 N3 172.8(4) . . ?
C66 Re1 N3 99.9(4) . . ?
C67' Re1 N3 96(2) . . ?
C67 Re1 N3 89.8(6) . . ?
N1 Re1 N3 76.8(3) . . ?
C65 Re1 Cl1 94.1(4) . . ?
C66 Re1 Cl1 96.0(5) . . ?
C67 Re1 Cl1 172.9(6) . . ?
N1 Re1 Cl1 84.3(3) . . ?
N3 Re1 Cl1 83.4(3) . . ?
C65 Re1 Cl1' 98.4(5) . . ?
C66 Re1 Cl1' 97.7(5) . . ?
C67' Re1 Cl1' 170.9(19) . . ?
N1 Re1 Cl1' 81.3(4) . . ?
N3 Re1 Cl1' 82.6(4) . . ?
O3 C67 Re1 177.8(19) . . ?
O3' C67' Re1 169(6) . . ?
O1 C65 Re1 179.5(12) . . ?
O2 C66 Re1 176.5(11) . . ?
C1 N1 C2 115.0(8) . . ?
C1 N1 Re1 131.5(7) . . ?
C2 N1 Re1 113.5(6) . . ?
C1 N2 C10 118.0(9) . . ?
C4 N3 C3 114.5(8) . . ?
C4 N3 Re1 132.0(7) . . ?
C3 N3 Re1 113.4(6) . . ?
C4 N4 C5 117.9(9) . . ?
C55 N5 C54 114.7(10) . . ?
C54 N6 C53 116.9(9) . . ?
C49 N7 C48 114.0(9) . . ?
C48 N8 C47 116.3(9) . . ?
N2 C1 N1 127.9(9) . . ?
N1 C2 C9 122.2(9) . . ?
N1 C2 C3 118.5(9) . . ?
C9 C2 C3 119.1(9) . . ?
N3 C3 C6 123.0(8) . . ?
N3 C3 C2 117.7(9) . . ?
C6 C3 C2 119.2(8) . . ?
N4 C4 N3 127.6(9) . . ?
N4 C5 C6 120.0(9) . . ?
N4 C5 C18 121.1(9) . . ?
C6 C5 C18 118.9(9) . . ?
C5 C6 C3 116.8(9) . . ?
C5 C6 C7 122.3(9) . . ?
C3 C6 C7 120.7(8) . . ?
C16 C7 C6 119.2(8) . . ?
C16 C7 C8 120.8(8) . . ?
C6 C7 C8 119.8(8) . . ?
C9 C8 C13 120.3(8) . . ?
C9 C8 C7 119.9(8) . . ?
C13 C8 C7 119.7(8) . . ?
C8 C9 C2 121.3(9) . . ?
C8 C9 C10 121.8(9) . . ?
C2 C9 C10 116.8(9) . . ?
N2 C10 C9 120.0(9) . . ?
N2 C10 C11 120.5(9) . . ?
C9 C10 C11 119.4(9) . . ?
C32 C11 C12 119.7(9) . . ?
C32 C11 C10 122.1(9) . . ?
C12 C11 C10 118.1(9) . . ?
C11 C12 C29 120.0(9) . . ?
C11 C12 C13 121.8(9) . . ?
C29 C12 C13 117.9(9) . . ?
C14 C13 C8 120.2(8) . . ?
C14 C13 C12 121.2(9) . . ?
C8 C13 C12 118.3(9) . . ?
C13 C14 C15 120.5(8) . . ?
C13 C14 C27 120.2(8) . . ?
C15 C14 C27 119.2(8) . . ?
C24 C15 C16 119.2(8) . . ?
C24 C15 C14 121.8(8) . . ?
C16 C15 C14 119.0(9) . . ?
C7 C16 C15 119.7(8) . . ?
C7 C16 C17 120.2(8) . . ?
C15 C16 C17 119.9(9) . . ?
C18 C17 C22 119.6(8) . . ?
C18 C17 C16 120.3(8) . . ?
C22 C17 C16 120.1(9) . . ?
C17 C18 C19 119.0(8) . . ?
C17 C18 C5 119.0(8) . . ?
C19 C18 C5 121.8(8) . . ?
C20 C19 C18 121.7(9) . . ?
C19 C20 C21 118.5(8) . . ?
C19 C20 C68 119.4(9) . . ?
C21 C20 C68 121.9(8) . . ?
C20 C21 C22 122.9(9) . . ?
C21 C22 C17 117.5(8) . . ?
C21 C22 C23 122.3(9) . . ?
C17 C22 C23 119.8(8) . . ?
C24 C23 C33 116.8(8) . . ?
C24 C23 C22 116.4(9) . . ?
C33 C23 C22 126.8(8) . . ?
C15 C24 C23 121.8(8) . . ?
C15 C24 C25 118.0(8) . . ?
C23 C24 C25 120.2(8) . . ?
C35 C25 C24 119.7(8) . . ?
C35 C25 C26 119.8(8) . . ?
C24 C25 C26 120.4(9) . . ?
C27 C26 C38 118.7(8) . . ?
C27 C26 C25 120.8(8) . . ?
C38 C26 C25 120.0(9) . . ?
C26 C27 C28 122.2(8) . . ?
C26 C27 C14 118.6(8) . . ?
C28 C27 C14 119.2(9) . . ?
C29 C28 C27 117.6(8) . . ?
C29 C28 C40 126.9(8) . . ?
C27 C28 C40 115.5(8) . . ?
C28 C29 C12 120.8(9) . . ?
C28 C29 C30 122.7(9) . . ?
C12 C29 C30 116.0(9) . . ?
C31 C30 C29 123.7(9) . . ?
C30 C31 C32 118.2(9) . . ?
C30 C31 C72 118.9(9) . . ?
C32 C31 C72 122.8(10) . . ?
C11 C32 C31 121.6(9) . . ?
C34 C33 C23 117.1(9) . . ?
C34 C33 C76 114.7(8) . . ?
C23 C33 C76 127.5(8) . . ?
C33 C34 C35 124.3(9) . . ?
C25 C35 C34 116.4(9) . . ?
C25 C35 C36 120.0(8) . . ?
C34 C35 C36 122.9(9) . . ?
C35 C36 C52 123.1(8) . . ?
C35 C36 C37 118.0(9) . . ?
C52 C36 C37 118.8(8) . . ?
C58 C37 C36 117.4(9) . . ?
C58 C37 C38 122.4(8) . . ?
C36 C37 C38 119.4(8) . . ?
C26 C38 C39 116.0(9) . . ?
C26 C38 C37 118.9(8) . . ?
C39 C38 C37 124.6(8) . . ?
C40 C39 C38 125.4(9) . . ?
C39 C40 C28 116.8(8) . . ?
C39 C40 C80 116.2(8) . . ?
C28 C40 C80 126.5(9) . . ?
C46 C41 C42 116.9(9) . . ?
C46 C41 C84 124.8(10) . . ?
C42 C41 C84 118.3(10) . . ?
C43 C42 C41 121.6(10) . . ?
C42 C43 C44 121.4(10) . . ?
C45 C44 C43 116.8(9) . . ?
C45 C44 C52 119.8(9) . . ?
C43 C44 C52 123.4(9) . . ?
C44 C45 C46 120.8(9) . . ?
C44 C45 C47 119.0(9) . . ?
C46 C45 C47 120.0(10) . . ?
C41 C46 C45 121.7(10) . . ?
N8 C47 C50 121.7(10) . . ?
N8 C47 C45 118.8(10) . . ?
C50 C47 C45 119.1(9) . . ?
N7 C48 N8 127.7(10) . . ?
N7 C49 C50 126.1(10) . . ?
C51 C50 C47 121.4(9) . . ?
C51 C50 C49 125.7(9) . . ?
C47 C50 C49 112.5(9) . . ?
C52 C51 C50 118.8(9) . . ?
C52 C51 C57 118.4(9) . . ?
C50 C51 C57 122.3(9) . . ?
C51 C52 C36 119.5(9) . . ?
C51 C52 C44 119.1(9) . . ?
C36 C52 C44 121.4(8) . . ?
N6 C53 C56 122.4(10) . . ?
N6 C53 C64 118.0(9) . . ?
C56 C53 C64 119.5(9) . . ?
N6 C54 N5 126.7(10) . . ?
N5 C55 C56 124.0(10) . . ?
C53 C56 C57 120.0(9) . . ?
C53 C56 C55 115.1(9) . . ?
C57 C56 C55 124.2(9) . . ?
C58 C57 C56 117.4(8) . . ?
C58 C57 C51 117.1(9) . . ?
C56 C57 C51 125.5(9) . . ?
C57 C58 C37 119.4(9) . . ?
C57 C58 C59 116.1(9) . . ?
C37 C58 C59 124.5(9) . . ?
C64 C59 C60 117.5(9) . . ?
C64 C59 C58 119.7(9) . . ?
C60 C59 C58 122.4(9) . . ?
C61 C60 C59 121.5(10) . . ?
C60 C61 C62 121.1(11) . . ?
C63 C62 C61 117.9(10) . . ?
C63 C62 C88 121.0(11) . . ?
C61 C62 C88 120.9(11) . . ?
C62 C63 C64 121.5(10) . . ?
C59 C64 C63 120.3(10) . . ?
C59 C64 C53 117.6(9) . . ?
C63 C64 C53 122.1(10) . . ?
C71 C68 C70 110.0(9) . . ?
C71 C68 C20 107.6(8) . . ?
C70 C68 C20 110.5(8) . . ?
C71 C68 C69 109.0(9) . . ?
C70 C68 C69 107.7(9) . . ?
C20 C68 C69 112.0(8) . . ?
C31 C72 C73 109.3(10) . . ?
C31 C72 C74 109.8(11) . . ?
C73 C72 C74 108.6(13) . . ?
C31 C72 C75 112.2(10) . . ?
C73 C72 C75 110.9(13) . . ?
C74 C72 C75 106.0(12) . . ?
C79 C76 C78 108.6(9) . . ?
C79 C76 C77 103.9(9) . . ?
C78 C76 C77 110.7(8) . . ?
C79 C76 C33 108.5(8) . . ?
C78 C76 C33 111.3(8) . . ?
C77 C76 C33 113.5(8) . . ?
C81 C80 C82 104.4(9) . . ?
C81 C80 C83 111.7(9) . . ?
C82 C80 C83 108.6(9) . . ?
C81 C80 C40 114.9(8) . . ?
C82 C80 C40 107.0(8) . . ?
C83 C80 C40 109.9(9) . . ?
C86 C84 C87 109.2(10) . . ?
C86 C84 C85 109.5(11) . . ?
C87 C84 C85 109.4(10) . . ?
C86 C84 C41 109.2(9) . . ?
C87 C84 C41 110.4(10) . . ?
C85 C84 C41 109.1(9) . . ?
C90 C88 C91 114.3(13) . . ?
C90 C88 C62 108.7(10) . . ?
C91 C88 C62 109.9(11) . . ?
C90 C88 C89 108.3(11) . . ?
C91 C88 C89 104.8(13) . . ?
C62 C88 C89 110.6(11) . . ?
C157 Re2 C156 90.5(5) . . ?
C157 Re2 C158 86.0(17) . . ?
C156 Re2 C158 79(2) . . ?
C157 Re2 N9 95.6(4) . . ?
C156 Re2 N9 173.9(5) . . ?
C158 Re2 N9 100.6(19) . . ?
C157 Re2 N11 171.7(4) . . ?
C156 Re2 N11 97.2(5) . . ?
C158 Re2 N11 92.5(18) . . ?
N9 Re2 N11 76.7(3) . . ?
C157 Re2 Cl2 100.8(6) . . ?
C156 Re2 Cl2 97.2(9) . . ?
C158 Re2 Cl2 172.4(17) . . ?
N9 Re2 Cl2 82.4(5) . . ?
N11 Re2 Cl2 81.3(5) . . ?
C258 Re2 Cl2' 176.3(6) . . ?
O6 C158 Re2 170(5) . . ?
O6' C258 Re2 172(2) . . ?
O4 C156 Re2 177(2) . . ?
O5 C157 Re2 178.6(11) . . ?
C95 N9 C94 114.9(8) . . ?
C95 N9 Re2 131.6(7) . . ?
C94 N9 Re2 113.3(6) . . ?
C95 N10 C96 117.0(9) . . ?
C92 N11 C93 114.7(9) . . ?
C92 N11 Re2 131.2(7) . . ?
C93 N11 Re2 113.7(7) . . ?
C92 N12 C101 116.7(9) . . ?
C141 N13 C140 115.3(9) . . ?
C140 N14 C139 116.0(9) . . ?
C147 N15 C146 117.0(9) . . ?
C147 N16 C148 117.3(10) . . ?
N11 C92 N12 128.6(10) . . ?
C94 C93 N11 117.5(9) . . ?
C94 C93 C100 120.4(9) . . ?
N11 C93 C100 122.0(10) . . ?
C93 C94 N9 118.7(8) . . ?
C93 C94 C97 121.0(9) . . ?
N9 C94 C97 120.2(9) . . ?
N10 C95 N9 128.5(10) . . ?
N10 C96 C97 120.0(8) . . ?
N10 C96 C109 120.5(9) . . ?
C97 C96 C109 119.4(9) . . ?
C94 C97 C96 119.2(9) . . ?
C94 C97 C98 119.2(9) . . ?
C96 C97 C98 121.4(8) . . ?
C99 C98 C107 121.1(8) . . ?
C99 C98 C97 119.4(8) . . ?
C107 C98 C97 119.3(9) . . ?
C98 C99 C100 120.4(9) . . ?
C98 C99 C104 120.5(8) . . ?
C100 C99 C104 119.0(9) . . ?
C101 C100 C93 117.4(9) . . ?
C101 C100 C99 122.5(9) . . ?
C93 C100 C99 119.7(10) . . ?
N12 C101 C100 120.4(9) . . ?
N12 C101 C102 121.2(9) . . ?
C100 C101 C102 118.3(9) . . ?
C103 C102 C123 120.5(9) . . ?
C103 C102 C101 118.9(9) . . ?
C123 C102 C101 120.2(9) . . ?
C104 C103 C102 121.3(9) . . ?
C104 C103 C120 119.3(9) . . ?
C102 C103 C120 119.1(9) . . ?
C103 C104 C99 119.8(9) . . ?
C103 C104 C105 121.5(9) . . ?
C99 C104 C105 118.6(9) . . ?
C106 C105 C104 120.4(9) . . ?
C106 C105 C118 121.5(9) . . ?
C104 C105 C118 118.1(9) . . ?
C105 C106 C107 120.5(8) . . ?
C105 C106 C115 120.5(9) . . ?
C107 C106 C115 119.0(8) . . ?
C98 C107 C108 119.7(8) . . ?
C98 C107 C106 118.9(9) . . ?
C108 C107 C106 121.3(8) . . ?
C107 C108 C113 119.0(8) . . ?
C107 C108 C109 122.0(8) . . ?
C113 C108 C109 118.7(9) . . ?
C110 C109 C96 121.2(9) . . ?
C110 C109 C108 121.1(9) . . ?
C96 C109 C108 117.7(9) . . ?
C109 C110 C111 122.6(9) . . ?
C110 C111 C112 115.7(9) . . ?
C110 C111 C159 122.2(8) . . ?
C112 C111 C159 121.9(8) . . ?
C113 C112 C111 124.1(8) . . ?
C112 C113 C108 117.4(8) . . ?
C112 C113 C114 122.9(8) . . ?
C108 C113 C114 119.6(8) . . ?
C115 C114 C124 117.3(8) . . ?
C115 C114 C113 117.3(8) . . ?
C124 C114 C113 125.4(8) . . ?
C114 C115 C116 121.9(8) . . ?
C114 C115 C106 120.5(8) . . ?
C116 C115 C106 117.6(8) . . ?
C115 C116 C126 118.5(8) . . ?
C115 C116 C117 121.5(8) . . ?
C126 C116 C117 119.6(8) . . ?
C129 C117 C116 119.4(8) . . ?
C129 C117 C118 119.9(9) . . ?
C116 C117 C118 120.5(8) . . ?
C119 C118 C117 121.7(9) . . ?
C119 C118 C105 120.6(9) . . ?
C117 C118 C105 117.6(9) . . ?
C118 C119 C131 115.8(8) . . ?
C118 C119 C120 117.8(9) . . ?
C131 C119 C120 126.3(9) . . ?
C121 C120 C103 118.1(9) . . ?
C121 C120 C119 122.9(9) . . ?
C103 C120 C119 118.8(8) . . ?
C120 C121 C122 122.7(10) . . ?
C123 C122 C121 118.7(10) . . ?
C123 C122 C163 121.1(10) . . ?
C121 C122 C163 120.2(10) . . ?
C122 C123 C102 120.2(10) . . ?
C125 C124 C114 115.0(8) . . ?
C125 C124 C167 116.3(8) . . ?
C114 C124 C167 128.3(8) . . ?
C124 C125 C126 125.1(8) . . ?
C116 C126 C125 116.8(8) . . ?
C116 C126 C127 119.2(8) . . ?
C125 C126 C127 123.4(8) . . ?
C128 C127 C132 120.6(9) . . ?
C128 C127 C126 118.5(8) . . ?
C132 C127 C126 120.8(9) . . ?
C127 C128 C129 120.5(8) . . ?
C127 C128 C151 117.8(8) . . ?
C129 C128 C151 120.7(9) . . ?
C130 C129 C117 114.7(9) . . ?
C130 C129 C128 126.0(9) . . ?
C117 C129 C128 118.9(9) . . ?
C129 C130 C131 126.4(9) . . ?
C130 C131 C119 116.6(9) . . ?
C130 C131 C171 116.6(8) . . ?
C119 C131 C171 126.4(9) . . ?
C143 C132 C133 120.0(8) . . ?
C143 C132 C127 116.8(9) . . ?
C133 C132 C127 123.2(8) . . ?
C138 C133 C134 116.4(9) . . ?
C138 C133 C132 120.5(9) . . ?
C134 C133 C132 123.1(8) . . ?
C135 C134 C133 121.6(9) . . ?
C134 C135 C136 122.5(10) . . ?
C137 C136 C135 116.6(9) . . ?
C137 C136 C175 123.0(9) . . ?
C135 C136 C175 120.4(9) . . ?
C136 C137 C138 122.4(9) . . ?
C137 C138 C139 121.7(9) . . ?
C137 C138 C133 119.8(9) . . ?
C139 C138 C133 118.0(9) . . ?
N14 C139 C142 121.5(9) . . ?
N14 C139 C138 118.1(10) . . ?
C142 C139 C138 120.2(9) . . ?
N14 C140 N13 127.3(9) . . ?
N13 C141 C142 124.1(10) . . ?
C141 C142 C139 114.6(9) . . ?
C141 C142 C143 124.7(9) . . ?
C139 C142 C143 120.5(9) . . ?
C144 C143 C132 118.3(8) . . ?
C144 C143 C142 123.3(8) . . ?
C132 C143 C142 117.9(9) . . ?
C151 C144 C143 119.5(8) . . ?
C151 C144 C145 115.5(9) . . ?
C143 C144 C145 125.0(8) . . ?
C146 C145 C148 117.5(9) . . ?
C146 C145 C144 122.8(10) . . ?
C148 C145 C144 118.8(9) . . ?
N15 C146 C145 121.4(11) . . ?
N15 C147 N16 127.1(10) . . ?
N16 C148 C149 118.9(9) . . ?
N16 C148 C145 119.4(9) . . ?
C149 C148 C145 121.6(9) . . ?
C155 C149 C148 122.7(9) . . ?
C155 C149 C150 120.0(9) . . ?
C148 C149 C150 117.3(9) . . ?
C152 C150 C151 121.7(9) . . ?
C152 C150 C149 118.0(9) . . ?
C151 C150 C149 119.9(9) . . ?
C144 C151 C150 118.1(8) . . ?
C144 C151 C128 116.5(9) . . ?
C150 C151 C128 125.3(8) . . ?
C150 C152 C153 119.5(10) . . ?
C152 C153 C154 123.8(10) . . ?
C155 C154 C153 115.5(10) . . ?
C155 C154 C179 123.7(11) . . ?
C153 C154 C179 120.6(11) . . ?
C154 C155 C149 123.1(10) . . ?
C111 C159 C162 113.6(8) . . ?
C111 C159 C161 110.4(8) . . ?
C162 C159 C161 108.8(8) . . ?
C111 C159 C160 106.8(8) . . ?
C162 C159 C160 108.9(8) . . ?
C161 C159 C160 108.3(9) . . ?
C165 C163 C164 104.8(18) . . ?
C165 C163 C166 115.9(19) . . ?
C164 C163 C166 105.6(19) . . ?
C165 C163 C122 112.7(13) . . ?
C164 C163 C122 108.0(14) . . ?
C166 C163 C122 109.2(14) . . ?
C170 C167 C124 111.7(9) . . ?
C170 C167 C168 110.8(9) . . ?
C124 C167 C168 113.2(7) . . ?
C170 C167 C169 108.3(8) . . ?
C124 C167 C169 106.3(8) . . ?
C168 C167 C169 106.2(8) . . ?
C174 C171 C173 107.7(10) . . ?
C174 C171 C172 111.6(9) . . ?
C173 C171 C172 104.5(10) . . ?
C174 C171 C131 111.5(10) . . ?
C173 C171 C131 106.8(9) . . ?
C172 C171 C131 114.2(9) . . ?
C136 C175 C176 109.0(9) . . ?
C136 C175 C177 112.4(9) . . ?
C176 C175 C177 109.0(9) . . ?
C136 C175 C178 108.9(9) . . ?
C176 C175 C178 108.7(9) . . ?
C177 C175 C178 108.8(9) . . ?
C181 C179 C180 109.0(13) . . ?
C181 C179 C154 109.3(11) . . ?
C180 C179 C154 111.7(11) . . ?
C181 C179 C182 102.4(12) . . ?
C180 C179 C182 114.3(12) . . ?
C154 C179 C182 109.7(11) . . ?

loop_
_geom_bond_atom_site_label_1
_geom_bond_atom_site_label_2
_geom_bond_distance
_geom_bond_site_symmetry_2
_geom_bond_publ_flag
Re1 C65 1.887(11) . ?
Re1 C66 1.909(12) . ?
Re1 C67' 1.95(3) . ?
Re1 C67 1.947(15) . ?
Re1 N1 2.180(8) . ?
Re1 N3 2.200(8) . ?
Re1 Cl1 2.494(5) . ?
Re1 Cl1' 2.473(15) . ?
O3 C67 1.151(17) . ?
O3' C67' 1.14(3) . ?
O1 C65 1.187(13) . ?
O2 C66 1.158(14) . ?
N1 C1 1.343(13) . ?
N1 C2 1.362(12) . ?
N2 C1 1.304(13) . ?
N2 C10 1.358(13) . ?
N3 C4 1.329(12) . ?
N3 C3 1.360(12) . ?
N4 C4 1.334(13) . ?
N4 C5 1.352(12) . ?
N5 C55 1.341(13) . ?
N5 C54 1.371(14) . ?
N6 C54 1.325(15) . ?
N6 C53 1.363(13) . ?
N7 C49 1.307(14) . ?
N7 C48 1.328(14) . ?
N8 C48 1.331(14) . ?
N8 C47 1.356(13) . ?
C2 C9 1.404(13) . ?
C2 C3 1.439(13) . ?
C3 C6 1.407(13) . ?
C5 C6 1.401(13) . ?
C5 C18 1.447(14) . ?
C6 C7 1.412(13) . ?
C7 C16 1.401(13) . ?
C7 C8 1.410(12) . ?
C8 C9 1.398(14) . ?
C8 C13 1.415(13) . ?
C9 C10 1.415(13) . ?
C10 C11 1.442(14) . ?
C11 C32 1.392(14) . ?
C11 C12 1.418(14) . ?
C12 C29 1.438(14) . ?
C12 C13 1.438(13) . ?
C13 C14 1.390(13) . ?
C14 C15 1.432(12) . ?
C14 C27 1.441(13) . ?
C15 C24 1.419(13) . ?
C15 C16 1.427(13) . ?
C16 C17 1.435(12) . ?
C17 C18 1.417(13) . ?
C17 C22 1.422(13) . ?
C18 C19 1.407(13) . ?
C19 C20 1.374(14) . ?
C20 C21 1.386(13) . ?
C20 C68 1.549(12) . ?
C21 C22 1.403(12) . ?
C22 C23 1.468(13) . ?
C23 C24 1.431(12) . ?
C23 C33 1.427(14) . ?
C24 C25 1.428(13) . ?
C25 C35 1.381(13) . ?
C25 C26 1.432(12) . ?
C26 C27 1.419(14) . ?
C26 C38 1.404(12) . ?
C27 C28 1.439(12) . ?
C28 C29 1.430(14) . ?
C28 C40 1.441(13) . ?
C29 C30 1.415(13) . ?
C30 C31 1.383(15) . ?
C31 C32 1.390(14) . ?
C31 C72 1.523(14) . ?
C33 C34 1.383(12) . ?
C33 C76 1.553(13) . ?
C34 C35 1.406(12) . ?
C35 C36 1.451(13) . ?
C36 C52 1.443(14) . ?
C36 C37 1.429(13) . ?
C37 C58 1.452(13) . ?
C37 C38 1.444(13) . ?
C38 C39 1.412(13) . ?
C39 C40 1.387(14) . ?
C40 C80 1.556(13) . ?
C41 C46 1.365(15) . ?
C41 C42 1.414(16) . ?
C41 C84 1.562(14) . ?
C42 C43 1.371(13) . ?
C43 C44 1.398(14) . ?
C44 C45 1.391(15) . ?
C44 C52 1.480(13) . ?
C45 C46 1.411(14) . ?
C45 C47 1.450(15) . ?
C47 C50 1.407(14) . ?
C49 C50 1.422(14) . ?
C50 C51 1.431(14) . ?
C51 C52 1.399(14) . ?
C51 C57 1.476(13) . ?
C53 C56 1.392(13) . ?
C53 C64 1.446(15) . ?
C55 C56 1.418(14) . ?
C56 C57 1.445(13) . ?
C57 C58 1.393(14) . ?
C58 C59 1.474(13) . ?
C59 C64 1.413(14) . ?
C59 C60 1.398(14) . ?
C60 C61 1.387(14) . ?
C61 C62 1.409(15) . ?
C62 C63 1.378(17) . ?
C62 C88 1.534(15) . ?
C63 C64 1.416(13) . ?
C68 C71 1.514(15) . ?
C68 C70 1.547(15) . ?
C68 C69 1.547(14) . ?
C72 C73 1.51(2) . ?
C72 C74 1.558(18) . ?
C72 C75 1.541(18) . ?
C76 C79 1.534(14) . ?
C76 C78 1.550(14) . ?
C76 C77 1.543(14) . ?
C80 C81 1.533(14) . ?
C80 C82 1.563(16) . ?
C80 C83 1.558(14) . ?
C84 C86 1.519(16) . ?
C84 C87 1.514(17) . ?
C84 C85 1.518(18) . ?
C88 C90 1.496(19) . ?
C88 C91 1.523(18) . ?
C88 C89 1.55(2) . ?
Re2 C258 1.90(2) . ?
Re2 C157 1.928(12) . ?
Re2 C156 1.943(14) . ?
Re2 C158 2.05(2) . ?
Re2 N9 2.176(8) . ?
Re2 N11 2.177(9) . ?
Re2 Cl2 2.49(2) . ?
Re2 Cl2' 2.526(5) . ?
O6 C158 1.18(2) . ?
O6' C258 1.17(2) . ?
O4 C156 1.103(15) . ?
O5 C157 1.137(14) . ?
N9 C95 1.363(14) . ?
N9 C94 1.380(12) . ?
N10 C95 1.307(13) . ?
N10 C96 1.356(13) . ?
N11 C92 1.325(14) . ?
N11 C93 1.384(12) . ?
N12 C92 1.324(14) . ?
N12 C101 1.366(12) . ?
N13 C141 1.311(13) . ?
N13 C140 1.345(15) . ?
N14 C140 1.332(14) . ?
N14 C139 1.354(13) . ?
N15 C147 1.326(15) . ?
N15 C146 1.337(14) . ?
N16 C147 1.319(14) . ?
N16 C148 1.362(12) . ?
C93 C94 1.400(14) . ?
C93 C100 1.391(14) . ?
C94 C97 1.393(13) . ?
C96 C97 1.411(14) . ?
C96 C109 1.453(13) . ?
C97 C98 1.437(13) . ?
C98 C99 1.397(14) . ?
C98 C107 1.407(12) . ?
C99 C100 1.420(13) . ?
C99 C104 1.410(14) . ?
C100 C101 1.404(14) . ?
C101 C102 1.462(14) . ?
C102 C103 1.406(13) . ?
C102 C123 1.429(15) . ?
C103 C104 1.431(14) . ?
C103 C120 1.430(14) . ?
C104 C105 1.425(13) . ?
C105 C106 1.404(13) . ?
C105 C118 1.449(14) . ?
C106 C107 1.410(13) . ?
C106 C115 1.435(12) . ?
C107 C108 1.414(14) . ?
C108 C113 1.434(12) . ?
C108 C109 1.431(13) . ?
C109 C110 1.372(14) . ?
C110 C111 1.410(13) . ?
C111 C112 1.424(13) . ?
C111 C159 1.505(13) . ?
C112 C113 1.411(13) . ?
C113 C114 1.455(13) . ?
C114 C115 1.407(13) . ?
C114 C124 1.469(12) . ?
C115 C116 1.420(12) . ?
C116 C126 1.412(12) . ?
C116 C117 1.433(13) . ?
C117 C129 1.415(14) . ?
C117 C118 1.411(12) . ?
C118 C119 1.411(13) . ?
C119 C131 1.447(14) . ?
C119 C120 1.467(13) . ?
C120 C121 1.389(14) . ?
C121 C122 1.422(14) . ?
C122 C123 1.370(15) . ?
C122 C163 1.548(15) . ?
C124 C125 1.390(12) . ?
C124 C167 1.539(13) . ?
C125 C126 1.411(13) . ?
C126 C127 1.466(12) . ?
C127 C128 1.383(14) . ?
C127 C132 1.453(13) . ?
C128 C129 1.461(13) . ?
C128 C151 1.463(12) . ?
C129 C130 1.384(14) . ?
C130 C131 1.378(13) . ?
C131 C171 1.579(14) . ?
C132 C143 1.412(13) . ?
C132 C133 1.439(14) . ?
C133 C138 1.428(12) . ?
C133 C134 1.429(14) . ?
C134 C135 1.358(15) . ?
C135 C136 1.427(14) . ?
C136 C137 1.382(14) . ?
C136 C175 1.527(14) . ?
C137 C138 1.423(15) . ?
C138 C139 1.435(14) . ?
C139 C142 1.409(14) . ?
C141 C142 1.408(14) . ?
C142 C143 1.460(13) . ?
C143 C144 1.432(14) . ?
C144 C151 1.394(13) . ?
C144 C145 1.492(13) . ?
C145 C146 1.395(14) . ?
C145 C148 1.418(14) . ?
C148 C149 1.410(14) . ?
C149 C155 1.391(14) . ?
C149 C150 1.428(13) . ?
C150 C152 1.397(14) . ?
C150 C151 1.461(13) . ?
C152 C153 1.379(15) . ?
C153 C154 1.418(15) . ?
C154 C155 1.376(15) . ?
C154 C179 1.528(15) . ?
C159 C162 1.532(13) . ?
C159 C161 1.536(14) . ?
C159 C160 1.549(15) . ?
C163 C165 1.51(3) . ?
C163 C164 1.58(3) . ?
C163 C166 1.49(3) . ?
C167 C170 1.527(14) . ?
C167 C168 1.528(13) . ?
C167 C169 1.554(14) . ?
C171 C174 1.530(16) . ?
C171 C173 1.535(17) . ?
C171 C172 1.529(14) . ?
C175 C176 1.556(15) . ?
C175 C177 1.538(14) . ?
C175 C178 1.547(16) . ?
C179 C181 1.48(2) . ?
C179 C180 1.497(19) . ?
C179 C182 1.56(2) . ?
